data_7235583
loop_
_publ_author_name
'Canaj, Angelos B.'
'Nodaraki, Lydia E.'
'\'Slepokura, Katarzyna'
'Siczek, Milosz'
'Tzimopoulos, Demetrios I.'
'Lis, Tadeusz'
'Milios, Constantinos J.'

_publ_section_title
;
 A family of polynuclear cobalt complexes upon employment of an
 indeno-quinoxaline based oxime ligand
;
_journal_issue 44
_journal_name_full 'RSC Adv.'
_journal_page_first 23068
_journal_paper_doi 10.1039/C4RA01914H
_journal_volume 4
_journal_year 2014
_chemical_formula_moiety 'C68 H50 Co3 N14 O10, 7.9(C H4 O)'
_chemical_formula_sum 'C75.9 H81.6 Co3 N14 O17.9'
_chemical_formula_weight 1653.14
_space_group_crystal_system monoclinic
_space_group_IT_number 14
_space_group_name_Hall '-P 2yn'
_space_group_name_H-M_alt 'P 1 21/n 1'
_atom_sites_solution_hydrogens mixed
_atom_sites_solution_primary direct
_atom_sites_solution_secondary difmap
_audit_creation_method SHELXL-97
_cell_angle_alpha 90.00
_cell_angle_beta 92.82(3)
_cell_angle_gamma 90.00
_cell_formula_units_Z 4
_cell_length_a 18.248(6)
_cell_length_b 21.492(8)
_cell_length_c 19.745(6)
_cell_measurement_reflns_used 6941
_cell_measurement_temperature 100(2)
_cell_measurement_theta_max 28.00
_cell_measurement_theta_min 2.80
_cell_volume 7734(5)
_computing_cell_refinement
;
CrysAlisPro, Agilent Technologies,
Version 1.171.36.20 (release 27-06-2012 CrysAlis171 .NET)
(compiled Jul 11 2012,15:38:31)
;
_computing_data_collection
;
CrysAlisPro, Agilent Technologies,
Version 1.171.36.20 (release 27-06-2012 CrysAlis171 .NET)
(compiled Jul 11 2012,15:38:31)
;
_computing_data_reduction
;
CrysAlisPro, Agilent Technologies,
Version 1.171.36.20 (release 27-06-2012 CrysAlis171 .NET)
(compiled Jul 11 2012,15:38:31)
;
_computing_structure_refinement 'SHELXL-97 (Sheldrick, 1997)'
_computing_structure_solution 'SHELXS-97 (Sheldrick, 1990)'
_diffrn_ambient_temperature 100(2)
_diffrn_measured_fraction_theta_full 0.998
_diffrn_measured_fraction_theta_max 0.998
_diffrn_measurement_device_type
;
Xcalibur R kappa-geometry diffractometer with a Ruby 
CCD camera 
;
_diffrn_measurement_method 'omega scan'
_diffrn_radiation_monochromator graphite
_diffrn_radiation_source 'Enhance (Mo) X-ray Source'
_diffrn_radiation_type MoK\a
_diffrn_radiation_wavelength 0.71073
_diffrn_reflns_av_R_equivalents 0.0580
_diffrn_reflns_av_sigmaI/netI 0.0953
_diffrn_reflns_limit_h_max 24
_diffrn_reflns_limit_h_min -24
_diffrn_reflns_limit_k_max 28
_diffrn_reflns_limit_k_min -26
_diffrn_reflns_limit_l_max 25
_diffrn_reflns_limit_l_min -26
_diffrn_reflns_number 45060
_diffrn_reflns_theta_full 25.50
_diffrn_reflns_theta_max 28.07
_diffrn_reflns_theta_min 2.80
_exptl_absorpt_coefficient_mu 0.714
_exptl_absorpt_correction_T_max 0.908
_exptl_absorpt_correction_T_min 0.838
_exptl_absorpt_correction_type analytical
_exptl_absorpt_process_details
;
CrysAlisPro, Agilent Technologies,
Version 1.171.36.20 (release 27-06-2012 CrysAlis171 .NET)
(compiled Jul 11 2012,15:38:31)
Analytical numeric absorption correction using a multifaceted crystal
model based on expressions derived by R.C. Clark & J.S. Reid.
(Clark, R. C. & Reid, J. S. (1995). Acta Cryst. A51, 887-897)
;
_exptl_crystal_colour brown
_exptl_crystal_density_diffrn 1.420
_exptl_crystal_density_method 'not measured'
_exptl_crystal_description plate
_exptl_crystal_F_000 3437
_exptl_crystal_size_max 0.27
_exptl_crystal_size_mid 0.25
_exptl_crystal_size_min 0.14
_refine_diff_density_max 0.852
_refine_diff_density_min -0.698
_refine_diff_density_rms 0.091
_refine_ls_extinction_method none
_refine_ls_goodness_of_fit_ref 1.019
_refine_ls_hydrogen_treatment mixed
_refine_ls_matrix_type full
_refine_ls_number_parameters 973
_refine_ls_number_reflns 18761
_refine_ls_number_restraints 180
_refine_ls_restrained_S_all 1.015
_refine_ls_R_factor_all 0.1461
_refine_ls_R_factor_gt 0.0775
_refine_ls_shift/su_max 0.001
_refine_ls_shift/su_mean 0.000
_refine_ls_structure_factor_coef Fsqd
_refine_ls_weighting_details 'calc w=1/[\s^2^(Fo^2^)+(0.0776P)^2^+15.7001P] where P=(Fo^2^+2Fc^2^)/3'
_refine_ls_weighting_scheme calc
_refine_ls_wR_factor_gt 0.1706
_refine_ls_wR_factor_ref 0.2080
_reflns_number_gt 10712
_reflns_number_total 18761
_reflns_threshold_expression >2sigma(I)
_cod_data_source_file c4ra01914h2.cif
_cod_data_source_block ln194ab
_cod_original_sg_symbol_H-M 'P 21/n'
_cod_original_formula_sum 'C75.90 H81.60 Co3 N14 O17.90'
_cod_database_code 7235583

loop_
_symmetry_equiv_pos_as_xyz
'x, y, z'
'-x+1/2, y+1/2, -z+1/2'
'-x, -y, -z'
'x-1/2, -y-1/2, z-1/2'

loop_
_atom_site_label
_atom_site_type_symbol
_atom_site_fract_x
_atom_site_fract_y
_atom_site_fract_z
_atom_site_U_iso_or_equiv
_atom_site_adp_type
_atom_site_occupancy
_atom_site_symmetry_multiplicity
_atom_site_calc_flag
_atom_site_refinement_flags
_atom_site_disorder_assembly
_atom_site_disorder_group
Co1 Co 0.09105(3) 0.29301(3) 0.52142(3) 0.03052(16) Uani 1 1 d . . .
Co2 Co 0.23735(3) 0.26819(3) 0.42536(3) 0.03087(16) Uani 1 1 d . . .
Co3 Co 0.24797(3) 0.11343(3) 0.45766(3) 0.03444(17) Uani 1 1 d . . .
O1 O 0.19471(17) 0.27939(15) 0.51733(16) 0.0345(7) Uani 1 1 d D A .
H1 H 0.2222 0.3003 0.5441 0.07(2) Uiso 1 1 d RD . .
O2 O 0.19860(17) 0.18067(14) 0.41163(16) 0.0324(7) Uani 1 1 d D A .
H2 H 0.1732 0.1734 0.3759 0.038(15) Uiso 1 1 d RD . .
O11 O 0.09304(18) 0.20408(15) 0.63057(16) 0.0379(8) Uani 1 1 d . . .
N11 N 0.0974(2) 0.26144(18) 0.61380(18) 0.0310(8) Uani 1 1 d . A .
N21 N 0.1038(2) 0.37737(18) 0.56383(19) 0.0347(9) Uani 1 1 d . A .
N31 N 0.1335(2) 0.4718(2) 0.6655(2) 0.0437(10) Uani 1 1 d . . .
C11 C 0.1042(3) 0.4402(2) 0.5469(2) 0.0368(11) Uani 1 1 d . . .
C21 C 0.0860(3) 0.4587(3) 0.4798(3) 0.0481(14) Uani 1 1 d . A .
H21 H 0.0745 0.4286 0.4458 0.058 Uiso 1 1 calc R . .
C31 C 0.0850(4) 0.5217(3) 0.4642(3) 0.0649(18) Uani 1 1 d . . .
H31 H 0.0717 0.5345 0.4192 0.078 Uiso 1 1 calc R A .
C41 C 0.1031(4) 0.5665(3) 0.5134(4) 0.0680(19) Uani 1 1 d . A .
H41 H 0.1032 0.6093 0.5015 0.082 Uiso 1 1 calc R . .
C51 C 0.1207(3) 0.5490(2) 0.5785(3) 0.0551(15) Uani 1 1 d . . .
H51 H 0.1334 0.5799 0.6114 0.066 Uiso 1 1 calc R A .
C61 C 0.1205(3) 0.4860(2) 0.5981(3) 0.0437(12) Uani 1 1 d . A .
C71 C 0.1292(2) 0.4126(2) 0.6798(2) 0.0379(11) Uani 1 1 d . . .
C81 C 0.1346(2) 0.3783(2) 0.7445(3) 0.0389(11) Uani 1 1 d . . .
C91 C 0.1450(3) 0.3998(3) 0.8108(3) 0.0456(13) Uani 1 1 d . . .
H91 H 0.1527 0.4428 0.8199 0.055 Uiso 1 1 calc R . .
C101 C 0.1437(3) 0.3571(3) 0.8632(3) 0.0583(16) Uani 1 1 d . . .
H101 H 0.1505 0.3710 0.9088 0.070 Uiso 1 1 calc R . .
C111 C 0.1326(3) 0.2944(3) 0.8503(3) 0.0560(15) Uani 1 1 d . . .
H111 H 0.1316 0.2663 0.8873 0.067 Uiso 1 1 calc R . .
C121 C 0.1229(3) 0.2713(3) 0.7843(2) 0.0438(12) Uani 1 1 d . . .
H121 H 0.1162 0.2281 0.7759 0.053 Uiso 1 1 calc R . .
C131 C 0.1234(2) 0.3140(2) 0.7312(2) 0.0360(11) Uani 1 1 d . A .
C141 C 0.1117(2) 0.3062(2) 0.6579(2) 0.0332(10) Uani 1 1 d . . .
C151 C 0.1140(2) 0.3672(2) 0.6290(2) 0.0330(10) Uani 1 1 d . A .
O12 O 0.0797(3) 0.3193(3) 0.4291(3) 0.0226(19) Uiso 0.610(10) 1 d PD A 1
N12 N 0.1421(3) 0.3151(4) 0.3945(3) 0.025(3) Uiso 0.610(10) 1 d PD A 1
N22 N 0.2566(3) 0.2848(5) 0.3126(3) 0.025(3) Uiso 0.610(10) 1 d PD A 1
N32 N 0.2280(3) 0.3235(4) 0.1736(2) 0.0332(18) Uiso 0.610(10) 1 d PD A 1
C12 C 0.3072(3) 0.2740(5) 0.2638(3) 0.032(3) Uiso 0.610(10) 1 d PD A 1
C22 C 0.3730(3) 0.2430(5) 0.2810(3) 0.035(2) Uiso 0.610(10) 1 d PD A 1
H22 H 0.3842 0.2312 0.3267 0.042 Uiso 0.610(10) 1 calc PR A 1
C32 C 0.4214(4) 0.2296(5) 0.2318(3) 0.042(2) Uiso 0.610(10) 1 d PD A 1
H32 H 0.4663 0.2092 0.2438 0.050 Uiso 0.610(10) 1 calc PR A 1
C42 C 0.4050(4) 0.2459(4) 0.1644(4) 0.045(2) Uiso 0.610(10) 1 d PD A 1
H42 H 0.4386 0.2357 0.1309 0.055 Uiso 0.610(10) 1 calc PR A 1
C52 C 0.3416(4) 0.2762(4) 0.1457(3) 0.042(2) Uiso 0.610(10) 1 d PD A 1
H52 H 0.3316 0.2867 0.0994 0.050 Uiso 0.610(10) 1 calc PR A 1
C62 C 0.2906(3) 0.2920(4) 0.1947(3) 0.035(2) Uiso 0.610(10) 1 d PD A 1
C72 C 0.1828(3) 0.3346(5) 0.2220(3) 0.028(3) Uiso 0.610(10) 1 d PD A 1
C82 C 0.1109(4) 0.3653(6) 0.2200(3) 0.028(4) Uiso 0.610(10) 1 d PD A 1
C92 C 0.0723(4) 0.3969(5) 0.1683(4) 0.031(3) Uiso 0.610(10) 1 d PD A 1
H92 H 0.0927 0.4022 0.1253 0.037 Uiso 0.610(10) 1 calc PR A 1
C102 C 0.0041(5) 0.4204(7) 0.1803(5) 0.039(5) Uiso 0.610(10) 1 d PD A 1
H102 H -0.0242 0.4391 0.1441 0.047 Uiso 0.610(10) 1 calc PR A 1
C112 C -0.0246(5) 0.4174(6) 0.2445(4) 0.036(5) Uiso 0.610(10) 1 d PD A 1
H112 H -0.0705 0.4364 0.2520 0.043 Uiso 0.610(10) 1 calc PR A 1
C122 C 0.0140(5) 0.3865(6) 0.2982(4) 0.038(5) Uiso 0.610(10) 1 d PD A 1
H122 H -0.0064 0.3822 0.3413 0.045 Uiso 0.610(10) 1 calc PR A 1
C132 C 0.0822(5) 0.3628(7) 0.2859(4) 0.032(6) Uiso 0.610(10) 1 d PD A 1
C142 C 0.1374(4) 0.3326(5) 0.3314(3) 0.031(4) Uiso 0.610(10) 1 d PD A 1
C152 C 0.1984(5) 0.3147(9) 0.2905(4) 0.030(7) Uiso 0.610(10) 1 d PD A 1
O1D O 0.0852(5) 0.3318(5) 0.4334(4) 0.036(4) Uiso 0.390(10) 1 d PD A 2
N1D N 0.1323(5) 0.3070(5) 0.3898(4) 0.022(4) Uiso 0.390(10) 1 d PD A 2
N2D N 0.2554(5) 0.2945(8) 0.3139(4) 0.038(7) Uiso 0.390(10) 1 d PD A 2
N3D N 0.2339(4) 0.3472(6) 0.1798(4) 0.034(3) Uiso 0.390(10) 1 d PD A 2
C1D C 0.3095(4) 0.2904(7) 0.2673(4) 0.034(4) Uiso 0.390(10) 1 d PD A 2
C2D C 0.3768(4) 0.2622(8) 0.2854(5) 0.042(4) Uiso 0.390(10) 1 d PD A 2
H2D H 0.3852 0.2454 0.3296 0.051 Uiso 0.390(10) 1 calc PR A 2
C3D C 0.4306(4) 0.2586(7) 0.2392(5) 0.039(3) Uiso 0.390(10) 1 d PD A 2
H3D H 0.4757 0.2382 0.2511 0.047 Uiso 0.390(10) 1 calc PR A 2
C4D C 0.4195(5) 0.2847(7) 0.1749(5) 0.051(4) Uiso 0.390(10) 1 d PD A 2
H4D H 0.4575 0.2826 0.1439 0.062 Uiso 0.390(10) 1 calc PR A 2
C5D C 0.3551(5) 0.3131(7) 0.1556(5) 0.048(4) Uiso 0.390(10) 1 d PD A 2
H5D H 0.3487 0.3302 0.1114 0.058 Uiso 0.390(10) 1 calc PR A 2
C6D C 0.2976(4) 0.3175(7) 0.2011(4) 0.036(3) Uiso 0.390(10) 1 d PD A 2
C7D C 0.1832(4) 0.3479(8) 0.2248(4) 0.034(5) Uiso 0.390(10) 1 d PD A 2
C8D C 0.1093(5) 0.3751(9) 0.2221(5) 0.028(6) Uiso 0.390(10) 1 d PD A 2
C9D C 0.0710(5) 0.4083(9) 0.1715(5) 0.041(7) Uiso 0.390(10) 1 d PD A 2
H9D H 0.0929 0.4172 0.1299 0.049 Uiso 0.390(10) 1 calc PR A 2
C10D C 0.0010(6) 0.4281(11) 0.1825(6) 0.033(7) Uiso 0.390(10) 1 d PD A 2
H10D H -0.0246 0.4524 0.1487 0.040 Uiso 0.390(10) 1 calc PR A 2
C11D C -0.0333(7) 0.4135(9) 0.2420(6) 0.030(7) Uiso 0.390(10) 1 d PD A 2
H11D H -0.0833 0.4245 0.2466 0.035 Uiso 0.390(10) 1 calc PR A 2
C12D C 0.0055(6) 0.3825(8) 0.2955(5) 0.018(5) Uiso 0.390(10) 1 d PD A 2
H12D H -0.0152 0.3768 0.3382 0.022 Uiso 0.390(10) 1 calc PR A 2
C13D C 0.0748(7) 0.3607(10) 0.2835(5) 0.028(8) Uiso 0.390(10) 1 d PD A 2
C14D C 0.1281(5) 0.3267(6) 0.3276(4) 0.016(4) Uiso 0.390(10) 1 d PD A 2
C15D C 0.1945(7) 0.3194(12) 0.2901(5) 0.029(10) Uiso 0.390(10) 1 d PD A 2
O13 O 0.3343(5) 0.1568(3) 0.4628(4) 0.024(2) Uiso 0.545(15) 1 d P A 1
N13 N 0.3278(6) 0.2176(4) 0.4565(6) 0.029(3) Uiso 0.545(15) 1 d P A 1
N23 N 0.3145(6) 0.3450(4) 0.4424(6) 0.032(3) Uiso 0.545(15) 1 d P A 1
N33 N 0.4494(5) 0.4092(4) 0.4812(5) 0.035(2) Uiso 0.545(15) 1 d P A 1
C13 C 0.3186(6) 0.4097(4) 0.4432(6) 0.032(3) Uiso 0.545(15) 1 d P A 1
C23 C 0.2553(6) 0.4449(5) 0.4275(6) 0.037(3) Uiso 0.545(15) 1 d P A 1
H23 H 0.2104 0.4243 0.4157 0.044 Uiso 0.545(15) 1 calc PR A 1
C33 C 0.2575(6) 0.5077(5) 0.4289(6) 0.048(3) Uiso 0.545(15) 1 d P A 1
H33 H 0.2138 0.5308 0.4194 0.057 Uiso 0.545(15) 1 calc PR A 1
C43 C 0.3238(6) 0.5390(5) 0.4443(6) 0.045(3) Uiso 0.545(15) 1 d P A 1
H43 H 0.3255 0.5831 0.4422 0.054 Uiso 0.545(15) 1 calc PR A 1
C53 C 0.3860(6) 0.5064(5) 0.4624(6) 0.046(3) Uiso 0.545(15) 1 d P A 1
H53 H 0.4296 0.5282 0.4759 0.055 Uiso 0.545(15) 1 calc PR A 1
C63 C 0.3862(5) 0.4405(4) 0.4614(5) 0.032(2) Uiso 0.545(15) 1 d P A 1
C73 C 0.4431(5) 0.3487(4) 0.4817(5) 0.028(2) Uiso 0.545(15) 1 d P A 1
C83 C 0.4975(6) 0.3004(4) 0.4997(6) 0.034(3) Uiso 0.545(15) 1 d P A 1
C93 C 0.5720(6) 0.3048(5) 0.5193(6) 0.040(3) Uiso 0.545(15) 1 d P A 1
H93 H 0.5957 0.3441 0.5225 0.048 Uiso 0.545(15) 1 calc PR A 1
C103 C 0.6107(7) 0.2502(5) 0.5342(6) 0.043(3) Uiso 0.545(15) 1 d P A 1
H103 H 0.6606 0.2525 0.5500 0.052 Uiso 0.545(15) 1 calc PR A 1
C113 C 0.5773(8) 0.1932(5) 0.5261(8) 0.039(4) Uiso 0.545(15) 1 d P A 1
H113 H 0.6054 0.1566 0.5348 0.047 Uiso 0.545(15) 1 calc PR A 1
C123 C 0.5037(8) 0.1874(5) 0.5056(8) 0.032(4) Uiso 0.545(15) 1 d P A 1
H123 H 0.4816 0.1476 0.5004 0.038 Uiso 0.545(15) 1 calc PR A 1
C133 C 0.4634(6) 0.2408(4) 0.4931(6) 0.027(3) Uiso 0.545(15) 1 d P A 1
C143 C 0.3861(7) 0.2511(5) 0.4705(7) 0.029(3) Uiso 0.545(15) 1 d P A 1
C153 C 0.3760(7) 0.3177(5) 0.4624(7) 0.030(3) Uiso 0.545(15) 1 d P A 1
O1T O 0.3462(5) 0.1593(3) 0.4716(6) 0.032(3) Uiso 0.455(15) 1 d PD A 2
N1T N 0.3399(4) 0.2214(3) 0.4612(7) 0.024(4) Uiso 0.455(15) 1 d PD A 2
N2T N 0.3272(4) 0.3487(3) 0.4403(7) 0.031(4) Uiso 0.455(15) 1 d PD A 2
N3T N 0.4665(4) 0.4120(3) 0.4578(6) 0.039(3) Uiso 0.455(15) 1 d PD A 2
C1T C 0.3326(4) 0.4123(3) 0.4301(8) 0.038(4) Uiso 0.455(15) 1 d PD A 2
C2T C 0.2699(4) 0.4473(3) 0.4123(7) 0.038(4) Uiso 0.455(15) 1 d PD A 2
H2T H 0.2240 0.4270 0.4039 0.045 Uiso 0.455(15) 1 calc PR A 2
C3T C 0.2745(5) 0.5109(3) 0.4068(7) 0.043(3) Uiso 0.455(15) 1 d PD A 2
H3T H 0.2313 0.5348 0.3974 0.051 Uiso 0.455(15) 1 calc PR A 2
C4T C 0.3422(5) 0.5406(4) 0.4149(8) 0.054(4) Uiso 0.455(15) 1 d PD A 2
H4T H 0.3451 0.5842 0.4079 0.065 Uiso 0.455(15) 1 calc PR A 2
C5T C 0.4044(5) 0.5083(3) 0.4327(8) 0.050(4) Uiso 0.455(15) 1 d PD A 2
H5T H 0.4494 0.5299 0.4408 0.060 Uiso 0.455(15) 1 calc PR A 2
C6T C 0.4025(4) 0.4427(3) 0.4394(8) 0.043(3) Uiso 0.455(15) 1 d PD A 2
C7T C 0.4589(4) 0.3517(3) 0.4654(7) 0.033(3) Uiso 0.455(15) 1 d PD A 2
C8T C 0.5129(4) 0.3036(3) 0.4854(7) 0.028(3) Uiso 0.455(15) 1 d PD A 2
C9T C 0.5877(4) 0.3076(3) 0.5013(7) 0.037(3) Uiso 0.455(15) 1 d PD A 2
H9T H 0.6125 0.3463 0.4991 0.044 Uiso 0.455(15) 1 calc PR A 2
C10T C 0.6253(5) 0.2545(4) 0.5204(7) 0.033(3) Uiso 0.455(15) 1 d PD A 2
H10T H 0.6763 0.2572 0.5326 0.040 Uiso 0.455(15) 1 calc PR A 2
C11T C 0.5904(5) 0.1968(4) 0.5225(8) 0.030(4) Uiso 0.455(15) 1 d PD A 2
H11T H 0.6180 0.1608 0.5351 0.036 Uiso 0.455(15) 1 calc PR A 2
C12T C 0.5147(5) 0.1914(4) 0.5059(9) 0.030(5) Uiso 0.455(15) 1 d PD A 2
H12T H 0.4905 0.1524 0.5076 0.035 Uiso 0.455(15) 1 calc PR A 2
C13T C 0.4769(4) 0.2447(3) 0.4871(7) 0.029(4) Uiso 0.455(15) 1 d PD A 2
C14T C 0.3988(4) 0.2550(3) 0.4691(9) 0.031(5) Uiso 0.455(15) 1 d PD A 2
C15T C 0.3890(5) 0.3216(3) 0.4576(8) 0.031(5) Uiso 0.455(15) 1 d PD A 2
O14 O 0.10806(18) 0.06612(17) 0.4971(2) 0.0482(9) Uani 1 1 d . . .
N14 N 0.1568(2) 0.06555(18) 0.4524(2) 0.0387(10) Uani 1 1 d . A .
N24 N 0.2703(2) 0.06984(17) 0.3718(2) 0.0356(9) Uani 1 1 d . A .
N34 N 0.2542(2) -0.0086(2) 0.2536(2) 0.0488(11) Uani 1 1 d . . .
C14 C 0.3265(3) 0.0641(2) 0.3275(3) 0.0384(11) Uani 1 1 d . . .
C24 C 0.3944(3) 0.0942(2) 0.3412(3) 0.0452(13) Uani 1 1 d . A .
H24 H 0.4022 0.1181 0.3813 0.054 Uiso 1 1 calc R . .
C34 C 0.4493(3) 0.0886(3) 0.2960(3) 0.0522(14) Uani 1 1 d . . .
H34 H 0.4949 0.1090 0.3050 0.063 Uiso 1 1 calc R A .
C44 C 0.4385(3) 0.0530(3) 0.2369(3) 0.0501(14) Uani 1 1 d . A .
H44 H 0.4764 0.0505 0.2056 0.060 Uiso 1 1 calc R . .
C54 C 0.3741(3) 0.0219(3) 0.2236(3) 0.0456(13) Uani 1 1 d . . .
H54 H 0.3680 -0.0027 0.1837 0.055 Uiso 1 1 calc R A .
C64 C 0.3165(3) 0.0258(2) 0.2686(3) 0.0416(12) Uani 1 1 d . A .
C74 C 0.2033(3) -0.0023(2) 0.2981(3) 0.0447(13) Uani 1 1 d . . .
C84 C 0.1300(3) -0.0309(3) 0.3028(3) 0.0542(15) Uani 1 1 d . . .
C94 C 0.0932(4) -0.0727(4) 0.2605(4) 0.090(3) Uani 1 1 d . . .
H94 H 0.1144 -0.0872 0.2204 0.108 Uiso 1 1 calc R . .
C104 C 0.0240(4) -0.0930(4) 0.2782(5) 0.106(3) Uani 1 1 d . . .
H104 H -0.0023 -0.1220 0.2499 0.127 Uiso 1 1 calc R . .
C114 C -0.0061(4) -0.0720(4) 0.3354(5) 0.088(2) Uani 1 1 d . . .
H114 H -0.0533 -0.0867 0.3461 0.106 Uiso 1 1 calc R . .
C124 C 0.0290(3) -0.0303(3) 0.3784(4) 0.0593(16) Uani 1 1 d . . .
H124 H 0.0071 -0.0159 0.4182 0.071 Uiso 1 1 calc R . .
C134 C 0.0979(3) -0.0100(2) 0.3615(3) 0.0509(14) Uani 1 1 d . A .
C144 C 0.1500(3) 0.0331(2) 0.3961(3) 0.0390(12) Uani 1 1 d . . .
C154 C 0.2122(2) 0.0363(2) 0.3555(3) 0.0361(11) Uani 1 1 d . A .
O1A O -0.01219(17) 0.30217(15) 0.52177(15) 0.0336(7) Uani 1 1 d . A .
O2A O -0.1142(2) 0.2702(2) 0.4678(2) 0.0666(12) Uani 1 1 d . A .
C1A C -0.0485(3) 0.2633(3) 0.4843(2) 0.0410(12) Uani 1 1 d . . .
C2A C -0.0077(3) 0.2047(2) 0.4615(2) 0.0384(11) Uani 1 1 d . A .
N1A N 0.0693(2) 0.21037(17) 0.49060(18) 0.0316(8) Uani 1 1 d . A .
H1A1 H 0.1014 0.1995 0.4581 0.038 Uiso 1 1 calc R . .
H1A2 H 0.0760 0.1831 0.5263 0.038 Uiso 1 1 calc R . .
C3A C -0.0449(3) 0.1477(3) 0.4906(3) 0.0477(13) Uani 1 1 d . . .
H3A1 H -0.0958 0.1455 0.4726 0.072 Uiso 1 1 calc R A .
H3A2 H -0.0441 0.1509 0.5401 0.072 Uiso 1 1 calc R . .
H3A3 H -0.0187 0.1100 0.4777 0.072 Uiso 1 1 calc R . .
C4A C -0.0075(3) 0.2011(3) 0.3839(3) 0.0478(13) Uani 1 1 d . . .
H4A1 H 0.0178 0.2376 0.3665 0.072 Uiso 1 1 calc R A .
H4A2 H -0.0582 0.2002 0.3649 0.072 Uiso 1 1 calc R . .
H4A3 H 0.0180 0.1632 0.3705 0.072 Uiso 1 1 calc R . .
O1B O 0.29746(18) 0.05013(16) 0.5074(2) 0.0430(8) Uani 1 1 d . A .
O2B O 0.3495(2) 0.02880(17) 0.6086(2) 0.0599(11) Uani 1 1 d . A .
C1B C 0.3097(3) 0.0610(2) 0.5714(3) 0.0456(13) Uani 1 1 d . . .
C2B C 0.2701(3) 0.1177(3) 0.6010(3) 0.0440(13) Uani 1 1 d . A .
N1B N 0.2203(2) 0.1431(2) 0.5450(2) 0.0393(10) Uani 1 1 d . A .
H1B1 H 0.2223 0.1859 0.5456 0.047 Uiso 1 1 calc R . .
H1B2 H 0.1728 0.1314 0.5519 0.047 Uiso 1 1 calc R . .
C3B C 0.3254(3) 0.1663(3) 0.6265(3) 0.0503(14) Uani 1 1 d . . .
H3B1 H 0.2995 0.2012 0.6464 0.075 Uiso 1 1 calc R A .
H3B2 H 0.3533 0.1812 0.5886 0.075 Uiso 1 1 calc R . .
H3B3 H 0.3591 0.1477 0.6610 0.075 Uiso 1 1 calc R . .
C4B C 0.2235(3) 0.0951(4) 0.6590(3) 0.072(2) Uani 1 1 d . . .
H4B1 H 0.1965 0.1303 0.6770 0.107 Uiso 1 1 calc R A .
H4B2 H 0.2556 0.0770 0.6951 0.107 Uiso 1 1 calc R . .
H4B3 H 0.1886 0.0635 0.6417 0.107 Uiso 1 1 calc R . .
O1M O 0.2847(3) 0.3382(3) 0.6192(3) 0.0938(17) Uani 1 1 d D . .
H1M H 0.3026 0.3226 0.6554 0.141 Uiso 1 1 calc R . .
C1M C 0.3058(4) 0.4011(3) 0.6153(4) 0.094(3) Uani 1 1 d D . .
H1M1 H 0.2929 0.4228 0.6568 0.141 Uiso 1 1 calc R . .
H1M2 H 0.2802 0.4207 0.5760 0.141 Uiso 1 1 calc R . .
H1M3 H 0.3589 0.4037 0.6104 0.141 Uiso 1 1 calc R . .
O2M O 0.1372(2) 0.1591(2) 0.28161(18) 0.0663(12) Uani 1 1 d D . .
H2M H 0.0942 0.1473 0.2711 0.099 Uiso 1 1 calc R . .
C2M C 0.1807(3) 0.1536(3) 0.2249(3) 0.0673(18) Uani 1 1 d D . .
H2M1 H 0.1666 0.1858 0.1916 0.101 Uiso 1 1 calc R . .
H2M2 H 0.1731 0.1124 0.2042 0.101 Uiso 1 1 calc R . .
H2M3 H 0.2325 0.1585 0.2392 0.101 Uiso 1 1 calc R . .
O3M O 0.3100(3) -0.0706(2) 0.4649(4) 0.110(2) Uani 1 1 d D . .
H3M H 0.3098 -0.0318 0.4698 0.166 Uiso 1 1 calc R . .
C3M C 0.2407(3) -0.0947(3) 0.4791(3) 0.0606(16) Uani 1 1 d D . .
H3M1 H 0.2446 -0.1397 0.4866 0.091 Uiso 1 1 calc R . .
H3M2 H 0.2059 -0.0865 0.4408 0.091 Uiso 1 1 calc R . .
H3M3 H 0.2233 -0.0746 0.5199 0.091 Uiso 1 1 calc R . .
O4M O 0.4534(6) -0.0437(5) 0.5197(7) 0.107(4) Uiso 0.50 1 d PD B -1
H4M H 0.4150 -0.0485 0.4949 0.161 Uiso 0.50 1 calc PR B -1
C4M C 0.4930(7) 0.0077(5) 0.4964(8) 0.042(3) Uiso 0.50 1 d PD B -1
H4M1 H 0.5395 0.0115 0.5231 0.063 Uiso 0.50 1 calc PR B -1
H4M2 H 0.4641 0.0457 0.5012 0.063 Uiso 0.50 1 calc PR B -1
H4M3 H 0.5031 0.0016 0.4485 0.063 Uiso 0.50 1 calc PR B -1
O5M O -0.0041(4) 0.1751(4) 0.2193(4) 0.066(3) Uiso 0.535(8) 1 d PD C 1
H5M H 0.0344 0.1555 0.2115 0.100 Uiso 0.535(8) 1 calc PR C 1
C5M C -0.0126(8) 0.2253(6) 0.1735(8) 0.076(5) Uiso 0.535(8) 1 d PD C 1
H5M1 H -0.0388 0.2592 0.1949 0.114 Uiso 0.535(8) 1 calc PR C 1
H5M2 H -0.0406 0.2115 0.1327 0.114 Uiso 0.535(8) 1 calc PR C 1
H5M3 H 0.0359 0.2399 0.1612 0.114 Uiso 0.535(8) 1 calc PR C 1
O50M O -0.0769(8) 0.2053(7) 0.1848(8) 0.138(6) Uiso 0.465(8) 1 d PD C 2
H50M H -0.0669 0.1741 0.1613 0.208 Uiso 0.465(8) 1 calc PR C 2
C50M C -0.0170(9) 0.2468(9) 0.1872(10) 0.084(6) Uiso 0.465(8) 1 d PD C 2
H50A H -0.0334 0.2877 0.1706 0.126 Uiso 0.465(8) 1 calc PR C 2
H50B H 0.0212 0.2310 0.1585 0.126 Uiso 0.465(8) 1 calc PR C 2
H50C H 0.0028 0.2505 0.2340 0.126 Uiso 0.465(8) 1 calc PR C 2
O6M O 0.0107(8) 0.0963(7) 0.2333(7) 0.124(5) Uiso 0.465(8) 1 d PD C 2
H6M H -0.0327 0.1060 0.2410 0.185 Uiso 0.465(8) 1 calc PR C 2
C6M C 0.0111(11) 0.0583(9) 0.1752(9) 0.115(7) Uiso 0.465(8) 1 d PD C 2
H6M1 H -0.0347 0.0641 0.1480 0.173 Uiso 0.465(8) 1 calc PR C 2
H6M2 H 0.0157 0.0146 0.1890 0.173 Uiso 0.465(8) 1 calc PR C 2
H6M3 H 0.0527 0.0697 0.1482 0.173 Uiso 0.465(8) 1 calc PR C 2
O7M O -0.1735(12) 0.0849(11) 0.3445(9) 0.308(12) Uiso 0.656(8) 1 d PD D 3
H7M H -0.1748 0.1209 0.3610 0.462 Uiso 0.656(8) 1 calc PR D 3
C7M C -0.1353(9) 0.0861(8) 0.2844(9) 0.131(6) Uiso 0.656(8) 1 d PD D 3
H7M4 H -0.0887 0.1082 0.2925 0.196 Uiso 0.656(8) 1 calc PR D 3
H7M5 H -0.1650 0.1077 0.2489 0.196 Uiso 0.656(8) 1 calc PR D 3
H7M6 H -0.1257 0.0435 0.2698 0.196 Uiso 0.656(8) 1 calc PR D 3
O70M O -0.1494(6) 0.1508(5) 0.2613(5) 0.049(3) Uiso 0.344(8) 1 d PD D 4
H70M H -0.1044 0.1423 0.2645 0.073 Uiso 0.344(8) 1 calc PR D 4
C70M C -0.1588(14) 0.2138(6) 0.2435(13) 0.098(8) Uiso 0.344(8) 1 d PD D 4
H70A H -0.1770 0.2368 0.2821 0.146 Uiso 0.344(8) 1 calc PR D 4
H70B H -0.1943 0.2172 0.2048 0.146 Uiso 0.344(8) 1 calc PR D 4
H70C H -0.1117 0.2314 0.2312 0.146 Uiso 0.344(8) 1 calc PR D 4
O8M O -0.2152(12) 0.3144(10) 0.3564(11) 0.204(10) Uiso 0.510(12) 1 d PD E 1
H8M H -0.1903 0.3104 0.3931 0.306 Uiso 0.510(12) 1 calc PR E 1
C8M C -0.1843(19) 0.2777(14) 0.3060(14) 0.170(17) Uiso 0.510(12) 1 d PD E 1
H8M1 H -0.1364 0.2948 0.2953 0.255 Uiso 0.510(12) 1 calc PR E 1
H8M2 H -0.2169 0.2777 0.2651 0.255 Uiso 0.510(12) 1 calc PR E 1
H8M3 H -0.1779 0.2349 0.3226 0.255 Uiso 0.510(12) 1 calc PR E 1
O80M O -0.1896(6) 0.2334(5) 0.3505(6) 0.089(4) Uiso 0.490(12) 1 d PD E 2
H80M H -0.1719 0.2342 0.3906 0.134 Uiso 0.490(12) 1 calc PR E 2
C80M C -0.1869(13) 0.2936(7) 0.3223(13) 0.087(6) Uiso 0.490(12) 1 d PD E 2
H8M4 H -0.2125 0.2937 0.2775 0.130 Uiso 0.490(12) 1 calc PR E 2
H8M5 H -0.1356 0.3058 0.3179 0.130 Uiso 0.490(12) 1 calc PR E 2
H8M6 H -0.2107 0.3231 0.3520 0.130 Uiso 0.490(12) 1 calc PR E 2
O9M O -0.2217(8) 0.3290(7) 0.5349(7) 0.100(6) Uiso 0.404(11) 1 d PD . .
H9M H -0.1884 0.3139 0.5120 0.150 Uiso 0.404(11) 1 calc PR . .
C9M C -0.1947(12) 0.3380(11) 0.6023(7) 0.101(8) Uiso 0.404(11) 1 d PD . .
H9M1 H -0.2137 0.3773 0.6195 0.151 Uiso 0.404(11) 1 calc PR . .
H9M2 H -0.1409 0.3396 0.6036 0.151 Uiso 0.404(11) 1 calc PR . .
H9M3 H -0.2105 0.3036 0.6306 0.151 Uiso 0.404(11) 1 calc PR . .
O10M O -0.303(2) 0.3706(17) 0.378(2) 0.39(2) Uiso 0.490(12) 1 d PD E 4
H10M H -0.3028 0.3647 0.4198 0.578 Uiso 0.490(12) 1 calc PR E 4
C10M C -0.3379(19) 0.4274(16) 0.3615(18) 0.221(16) Uiso 0.490(12) 1 d PD E 4
H10A H -0.3363 0.4544 0.4015 0.331 Uiso 0.490(12) 1 calc PR E 4
H10B H -0.3891 0.4194 0.3468 0.331 Uiso 0.490(12) 1 calc PR E 4
H10C H -0.3128 0.4479 0.3248 0.331 Uiso 0.490(12) 1 calc PR E 4

loop_
_atom_site_aniso_label
_atom_site_aniso_U_11
_atom_site_aniso_U_22
_atom_site_aniso_U_33
_atom_site_aniso_U_23
_atom_site_aniso_U_13
_atom_site_aniso_U_12
Co1 0.0392(3) 0.0330(3) 0.0200(3) 0.0021(3) 0.0083(2) 0.0077(3)
Co2 0.0374(3) 0.0305(3) 0.0253(3) 0.0029(3) 0.0078(2) 0.0063(3)
Co3 0.0339(3) 0.0310(3) 0.0391(4) 0.0068(3) 0.0095(3) 0.0055(3)
O1 0.0395(17) 0.0381(18) 0.0264(17) 0.0024(15) 0.0061(14) 0.0074(15)
O2 0.0394(17) 0.0310(17) 0.0273(17) 0.0017(14) 0.0056(14) 0.0058(14)
O11 0.0505(19) 0.0380(19) 0.0258(17) 0.0042(15) 0.0086(14) 0.0010(15)
N11 0.037(2) 0.034(2) 0.0229(19) 0.0028(17) 0.0072(15) 0.0023(17)
N21 0.039(2) 0.036(2) 0.029(2) -0.0006(18) 0.0086(16) 0.0094(17)
N31 0.048(2) 0.038(2) 0.046(3) -0.008(2) 0.009(2) 0.0065(19)
C11 0.039(2) 0.038(3) 0.035(3) 0.005(2) 0.011(2) 0.012(2)
C21 0.059(3) 0.045(3) 0.041(3) 0.004(3) 0.011(2) 0.024(3)
C31 0.101(5) 0.045(4) 0.050(4) 0.010(3) 0.017(3) 0.022(3)
C41 0.096(5) 0.036(3) 0.074(5) 0.009(3) 0.024(4) 0.027(3)
C51 0.067(4) 0.031(3) 0.068(4) -0.005(3) 0.012(3) 0.013(3)
C61 0.048(3) 0.040(3) 0.045(3) -0.005(3) 0.012(2) 0.012(2)
C71 0.035(2) 0.045(3) 0.034(3) -0.010(2) 0.009(2) 0.006(2)
C81 0.035(2) 0.049(3) 0.034(3) -0.003(2) 0.006(2) 0.005(2)
C91 0.039(3) 0.058(3) 0.040(3) -0.018(3) 0.001(2) 0.004(2)
C101 0.060(4) 0.085(5) 0.029(3) -0.017(3) -0.009(3) 0.006(3)
C111 0.069(4) 0.074(4) 0.024(3) 0.002(3) -0.002(2) 0.004(3)
C121 0.045(3) 0.059(3) 0.027(3) 0.000(3) -0.002(2) 0.002(3)
C131 0.032(2) 0.050(3) 0.026(2) -0.003(2) 0.0025(19) 0.004(2)
C141 0.034(2) 0.043(3) 0.024(2) -0.003(2) 0.0053(18) 0.000(2)
C151 0.032(2) 0.038(3) 0.030(2) 0.000(2) 0.0082(18) 0.006(2)
O14 0.0390(18) 0.048(2) 0.059(2) 0.0128(19) 0.0187(17) 0.0030(16)
N14 0.037(2) 0.030(2) 0.050(3) 0.011(2) 0.0147(19) 0.0086(17)
N24 0.035(2) 0.027(2) 0.045(2) 0.0059(19) 0.0079(17) 0.0045(17)
N34 0.046(2) 0.046(3) 0.054(3) -0.007(2) 0.003(2) -0.002(2)
C14 0.037(2) 0.033(3) 0.045(3) -0.001(2) 0.008(2) 0.005(2)
C24 0.034(2) 0.047(3) 0.055(3) -0.021(3) 0.010(2) -0.001(2)
C34 0.038(3) 0.060(4) 0.060(4) -0.013(3) 0.013(2) -0.005(3)
C44 0.044(3) 0.056(3) 0.051(3) -0.006(3) 0.017(2) 0.006(3)
C54 0.046(3) 0.046(3) 0.045(3) -0.007(3) 0.006(2) 0.009(2)
C64 0.041(3) 0.037(3) 0.047(3) 0.000(2) 0.008(2) 0.002(2)
C74 0.040(3) 0.038(3) 0.056(3) -0.004(3) 0.004(2) -0.005(2)
C84 0.044(3) 0.048(3) 0.070(4) -0.006(3) 0.006(3) -0.007(3)
C94 0.073(5) 0.092(6) 0.106(6) -0.038(5) 0.017(4) -0.030(4)
C104 0.073(5) 0.097(6) 0.147(9) -0.042(6) 0.014(5) -0.039(5)
C114 0.055(4) 0.080(5) 0.130(8) -0.010(5) 0.015(4) -0.023(4)
C124 0.046(3) 0.043(3) 0.090(5) 0.009(3) 0.011(3) -0.010(3)
C134 0.041(3) 0.036(3) 0.076(4) 0.014(3) 0.005(3) -0.003(2)
C144 0.037(3) 0.029(2) 0.051(3) 0.015(2) 0.008(2) 0.006(2)
C154 0.037(2) 0.024(2) 0.048(3) 0.009(2) 0.006(2) 0.0017(19)
O1A 0.0398(17) 0.0399(19) 0.0219(16) -0.0005(14) 0.0100(13) 0.0086(14)
O2A 0.045(2) 0.074(3) 0.080(3) -0.029(3) -0.008(2) 0.018(2)
C1A 0.043(3) 0.050(3) 0.030(3) -0.007(2) 0.003(2) 0.009(2)
C2A 0.040(3) 0.045(3) 0.031(3) -0.009(2) 0.006(2) 0.006(2)
N1A 0.041(2) 0.033(2) 0.0213(18) -0.0011(17) 0.0085(15) 0.0072(17)
C3A 0.048(3) 0.055(3) 0.040(3) -0.010(3) 0.006(2) -0.007(3)
C4A 0.047(3) 0.062(4) 0.034(3) -0.011(3) 0.002(2) 0.009(3)
O1B 0.0372(18) 0.0361(19) 0.056(2) 0.0128(18) 0.0052(16) 0.0042(15)
O2B 0.056(2) 0.039(2) 0.082(3) 0.020(2) -0.018(2) 0.0013(18)
C1B 0.039(3) 0.034(3) 0.063(4) 0.021(3) 0.002(3) -0.004(2)
C2B 0.043(3) 0.050(3) 0.039(3) 0.021(3) 0.006(2) 0.007(2)
N1B 0.038(2) 0.043(2) 0.037(2) 0.015(2) 0.0056(17) 0.0083(18)
C3B 0.067(4) 0.047(3) 0.036(3) 0.006(3) -0.003(3) 0.012(3)
C4B 0.052(3) 0.111(6) 0.052(4) 0.046(4) 0.010(3) 0.012(4)
O1M 0.091(4) 0.103(4) 0.085(4) 0.029(3) -0.020(3) -0.006(3)
C1M 0.098(6) 0.101(7) 0.082(6) -0.008(5) -0.003(5) 0.021(5)
O2M 0.071(3) 0.093(3) 0.035(2) 0.002(2) 0.0026(19) -0.003(3)
C2M 0.090(5) 0.059(4) 0.054(4) -0.001(3) 0.019(3) 0.003(4)
O3M 0.127(5) 0.070(3) 0.139(6) -0.003(4) 0.060(4) 0.020(3)
C3M 0.064(4) 0.048(3) 0.070(4) -0.006(3) -0.006(3) 0.002(3)

loop_
_atom_type_symbol
_atom_type_description
_atom_type_scat_dispersion_real
_atom_type_scat_dispersion_imag
_atom_type_scat_source
C C 0.0033 0.0016 'International Tables Vol C Tables 4.2.6.8 and 6.1.1.4'
H H 0.0000 0.0000 'International Tables Vol C Tables 4.2.6.8 and 6.1.1.4'
N N 0.0061 0.0033 'International Tables Vol C Tables 4.2.6.8 and 6.1.1.4'
O O 0.0106 0.0060 'International Tables Vol C Tables 4.2.6.8 and 6.1.1.4'
Co Co 0.3494 0.9721 'International Tables Vol C Tables 4.2.6.8 and 6.1.1.4'

loop_
_geom_angle_atom_site_label_1
_geom_angle_atom_site_label_2
_geom_angle_atom_site_label_3
_geom_angle
O1A Co1 O12 84.93(17)
O1A Co1 N1A 84.66(15)
O12 Co1 N1A 87.7(3)
O1A Co1 O1 176.43(15)
O12 Co1 O1 93.76(17)
N1A Co1 O1 91.98(15)
O1A Co1 O1D 87.0(3)
O12 Co1 O1D 8.9(4)
N1A Co1 O1D 96.5(4)
O1 Co1 O1D 92.3(3)
O1A Co1 N11 92.64(14)
O12 Co1 N11 175.8(2)
N1A Co1 N11 88.64(16)
O1 Co1 N11 88.46(14)
O1D Co1 N11 174.8(4)
O1A Co1 N21 89.99(15)
O12 Co1 N21 97.8(3)
N1A Co1 N21 171.96(16)
O1 Co1 N21 93.48(15)
O1D Co1 N21 89.2(4)
N11 Co1 N21 85.61(16)
O2 Co2 O1 94.79(13)
O2 Co2 N13 79.5(3)
O1 Co2 N13 97.7(3)
O2 Co2 N12 97.5(3)
O1 Co2 N12 81.51(16)
N13 Co2 N12 176.8(4)
O2 Co2 N1D 91.0(4)
O1 Co2 N1D 82.67(19)
N13 Co2 N1D 170.4(4)
N12 Co2 N1D 6.6(5)
O2 Co2 N23 160.3(3)
O1 Co2 N23 92.6(3)
N13 Co2 N23 81.4(4)
N12 Co2 N23 101.7(3)
N1D Co2 N23 108.1(4)
O2 Co2 N1T 84.53(19)
O1 Co2 N1T 97.1(3)
N13 Co2 N1T 5.1(4)
N12 Co2 N1T 177.6(3)
N1D Co2 N1T 175.4(4)
N23 Co2 N1T 76.4(3)
O2 Co2 N22 94.8(3)
O1 Co2 N22 159.1(2)
N13 Co2 N22 102.4(4)
N12 Co2 N22 78.82(18)
N1D Co2 N22 78.61(19)
N23 Co2 N22 84.5(4)
N1T Co2 N22 102.3(4)
O2 Co2 N2D 99.5(5)
O1 Co2 N2D 154.7(3)
N13 Co2 N2D 105.4(4)
N12 Co2 N2D 76.0(2)
N1D Co2 N2D 76.3(2)
N23 Co2 N2D 80.8(5)
N1T Co2 N2D 104.9(4)
N22 Co2 N2D 5.3(6)
O2 Co2 N2T 157.2(2)
O1 Co2 N2T 95.4(4)
N13 Co2 N2T 79.0(3)
N12 Co2 N2T 104.1(3)
N1D Co2 N2T 110.5(4)
N23 Co2 N2T 3.5(5)
N1T Co2 N2T 74.1(2)
N22 Co2 N2T 82.6(4)
N2D Co2 N2T 79.1(6)
O13 Co3 O1B 87.1(2)
O13 Co3 O2 91.5(2)
O1B Co3 O2 176.70(16)
O13 Co3 N1B 92.5(3)
O1B Co3 N1B 84.99(16)
O2 Co3 N1B 92.10(15)
O13 Co3 N14 178.9(2)
O1B Co3 N14 91.86(15)
O2 Co3 N14 89.58(15)
N1B Co3 N14 87.85(18)
O13 Co3 N24 94.3(3)
O1B Co3 N24 89.51(16)
O2 Co3 N24 93.57(14)
N1B Co3 N24 170.99(17)
N14 Co3 N24 85.20(17)
O13 Co3 O1T 4.8(5)
O1B Co3 O1T 83.3(2)
O2 Co3 O1T 95.1(2)
N1B Co3 O1T 89.2(3)
N14 Co3 O1T 174.6(3)
N24 Co3 O1T 97.2(3)
Co1 O1 Co2 118.61(16)
Co1 O1 H1 116.8
Co2 O1 H1 112.5
Co3 O2 Co2 119.10(16)
Co3 O2 H2 119.1
Co2 O2 H2 117.4
O11 N11 C141 123.1(4)
O11 N11 Co1 125.3(3)
C141 N11 Co1 111.5(3)
C151 N21 C11 113.3(4)
C151 N21 Co1 105.5(3)
C11 N21 Co1 141.1(3)
C71 N31 C61 114.5(4)
N21 C11 C21 119.9(5)
N21 C11 C61 120.1(4)
C21 C11 C61 120.0(5)
C31 C21 C11 119.1(6)
C31 C21 H21 120.5
C11 C21 H21 120.5
C21 C31 C41 121.1(6)
C21 C31 H31 119.4
C41 C31 H31 119.4
C51 C41 C31 120.2(6)
C51 C41 H41 119.9
C31 C41 H41 119.9
C41 C51 C61 121.3(6)
C41 C51 H51 119.3
C61 C51 H51 119.3
N31 C61 C51 118.4(5)
N31 C61 C11 123.4(5)
C51 C61 C11 118.2(5)
N31 C71 C151 122.0(5)
N31 C71 C81 132.2(5)
C151 C71 C81 105.7(4)
C91 C81 C131 120.6(5)
C91 C81 C71 130.4(5)
C131 C81 C71 108.9(4)
C101 C91 C81 118.4(5)
C101 C91 H91 120.8
C81 C91 H91 120.8
C111 C101 C91 121.0(5)
C111 C101 H101 119.5
C91 C101 H101 119.5
C101 C111 C121 121.9(6)
C101 C111 H111 119.1
C121 C111 H111 119.1
C131 C121 C111 117.5(5)
C131 C121 H121 121.2
C111 C121 H121 121.2
C121 C131 C81 120.5(5)
C121 C131 C141 131.6(5)
C81 C131 C141 107.8(4)
N11 C141 C151 114.6(4)
N11 C141 C131 138.8(5)
C151 C141 C131 106.5(4)
N21 C151 C71 126.5(5)
N21 C151 C141 122.6(4)
C71 C151 C141 111.0(4)
N12 O12 Co1 113.9(3)
C142 N12 O12 116.4(4)
C142 N12 Co2 115.9(3)
O12 N12 Co2 126.5(3)
C152 N22 C12 114.2(4)
C152 N22 Co2 103.9(3)
C12 N22 Co2 141.8(4)
C72 N32 C62 114.3(4)
N22 C12 C22 120.3(5)
N22 C12 C62 120.0(4)
C22 C12 C62 119.7(5)
C32 C22 C12 120.1(5)
C32 C22 H22 119.9
C12 C22 H22 119.9
C22 C32 C42 120.4(5)
C22 C32 H32 119.8
C42 C32 H32 119.8
C52 C42 C32 121.3(6)
C52 C42 H42 119.4
C32 C42 H42 119.4
C42 C52 C62 120.5(6)
C42 C52 H52 119.8
C62 C52 H52 119.8
N32 C62 C52 118.5(5)
N32 C62 C12 123.6(5)
C52 C62 C12 118.0(5)
N32 C72 C152 122.0(5)
N32 C72 C82 130.8(4)
C152 C72 C82 107.1(5)
C92 C82 C132 119.6(5)
C92 C82 C72 131.3(4)
C132 C82 C72 109.0(4)
C102 C92 C82 118.9(5)
C102 C92 H92 120.6
C82 C92 H92 120.6
C92 C102 C112 121.6(5)
C92 C102 H102 119.2
C112 C102 H102 119.2
C102 C112 C122 120.6(6)
C102 C112 H112 119.7
C122 C112 H112 119.7
C132 C122 C112 117.7(5)
C132 C122 H122 121.2
C112 C122 H122 121.2
C122 C132 C82 121.4(5)
C122 C132 C142 130.9(5)
C82 C132 C142 107.7(5)
N12 C142 C152 116.0(5)
N12 C142 C132 136.5(5)
C152 C142 C132 107.3(4)
N22 C152 C72 125.9(5)
N22 C152 C142 125.3(5)
C72 C152 C142 108.8(5)
N1D O1D Co1 113.2(5)
C14D N1D O1D 117.5(5)
C14D N1D Co2 116.2(4)
O1D N1D Co2 121.5(6)
C15D N2D C1D 114.3(4)
C15D N2D Co2 106.6(4)
C1D N2D Co2 139.1(4)
C7D N3D C6D 114.3(5)
N2D C1D C2D 120.2(5)
N2D C1D C6D 119.8(5)
C2D C1D C6D 119.9(5)
C3D C2D C1D 120.1(5)
C3D C2D H2D 120.0
C1D C2D H2D 120.0
C2D C3D C4D 120.3(6)
C2D C3D H3D 119.9
C4D C3D H3D 119.9
C5D C4D C3D 121.4(6)
C5D C4D H4D 119.3
C3D C4D H4D 119.3
C4D C5D C6D 120.5(6)
C4D C5D H5D 119.7
C6D C5D H5D 119.7
N3D C6D C5D 118.6(5)
N3D C6D C1D 123.6(5)
C5D C6D C1D 117.8(5)
N3D C7D C15D 121.9(5)
N3D C7D C8D 131.0(5)
C15D C7D C8D 107.1(5)
C9D C8D C13D 119.7(5)
C9D C8D C7D 131.2(5)
C13D C8D C7D 109.0(5)
C10D C9D C8D 118.9(5)
C10D C9D H9D 120.5
C8D C9D H9D 120.5
C9D C10D C11D 121.5(6)
C9D C10D H10D 119.3
C11D C10D H10D 119.3
C10D C11D C12D 120.5(6)
C10D C11D H11D 119.7
C12D C11D H11D 119.7
C13D C12D C11D 117.6(5)
C13D C12D H12D 121.2
C11D C12D H12D 121.2
C12D C13D C8D 121.3(5)
C12D C13D C14D 130.8(4)
C8D C13D C14D 107.7(5)
N1D C14D C15D 115.6(5)
N1D C14D C13D 136.9(4)
C15D C14D C13D 107.2(4)
N2D C15D C7D 125.7(6)
N2D C15D C14D 125.3(5)
C7D C15D C14D 108.9(6)
N13 O13 Co3 115.3(7)
C143 N13 O13 117.4(9)
C143 N13 Co2 114.0(6)
O13 N13 Co2 128.5(8)
C153 N23 C13 113.4(10)
C153 N23 Co2 104.2(7)
C13 N23 Co2 142.2(8)
C73 N33 C63 114.6(8)
N23 C13 C23 119.5(9)
N23 C13 C63 120.7(9)
C23 C13 C63 119.8(8)
C33 C23 C13 120.8(10)
C33 C23 H23 119.6
C13 C23 H23 119.6
C23 C33 C43 120.4(10)
C23 C33 H33 119.8
C43 C33 H33 119.8
C53 C43 C33 120.5(10)
C53 C43 H43 119.8
C33 C43 H43 119.8
C43 C53 C63 120.8(9)
C43 C53 H53 119.6
C63 C53 H53 119.6
N33 C63 C53 119.2(8)
N33 C63 C13 123.1(8)
C53 C63 C13 117.6(8)
N33 C73 C153 122.4(8)
N33 C73 C83 130.4(9)
C153 C73 C83 107.2(8)
C93 C83 C133 120.0(9)
C93 C83 C73 130.9(9)
C133 C83 C73 109.0(8)
C103 C93 C83 118.5(10)
C103 C93 H93 120.8
C83 C93 H93 120.8
C113 C103 C93 120.6(11)
C113 C103 H103 119.7
C93 C103 H103 119.7
C103 C113 C123 122.0(10)
C103 C113 H113 119.0
C123 C113 H113 119.0
C133 C123 C113 118.5(12)
C133 C123 H123 120.7
C113 C123 H123 120.7
C123 C133 C83 120.3(11)
C123 C133 C143 132.3(11)
C83 C133 C143 107.4(8)
N13 C143 C153 115.2(10)
N13 C143 C133 137.6(9)
C153 C143 C133 107.2(10)
N23 C153 C73 125.7(9)
N23 C153 C143 125.2(12)
C73 C153 C143 109.1(9)
N1T O1T Co3 112.7(5)
C14T N1T O1T 117.7(5)
C14T N1T Co2 118.0(4)
O1T N1T Co2 124.2(4)
C15T N2T C1T 114.4(4)
C15T N2T Co2 106.8(4)
C1T N2T Co2 138.5(4)
C7T N3T C6T 114.3(5)
N2T C1T C2T 120.2(5)
N2T C1T C6T 119.9(5)
C2T C1T C6T 119.8(5)
C3T C2T C1T 120.1(5)
C3T C2T H2T 119.9
C1T C2T H2T 119.9
C2T C3T C4T 120.2(6)
C2T C3T H3T 119.9
C4T C3T H3T 119.9
C5T C4T C3T 121.3(6)
C5T C4T H4T 119.3
C3T C4T H4T 119.3
C4T C5T C6T 120.5(6)
C4T C5T H5T 119.8
C6T C5T H5T 119.8
N3T C6T C5T 118.5(5)
N3T C6T C1T 123.6(5)
C5T C6T C1T 117.8(5)
N3T C7T C15T 122.0(5)
N3T C7T C8T 130.8(5)
C15T C7T C8T 107.1(5)
C9T C8T C13T 119.9(5)
C9T C8T C7T 131.0(5)
C13T C8T C7T 109.1(5)
C10T C9T C8T 118.9(5)
C10T C9T H9T 120.5
C8T C9T H9T 120.5
C9T C10T C11T 121.5(6)
C9T C10T H10T 119.3
C11T C10T H10T 119.3
C10T C11T C12T 120.7(6)
C10T C11T H11T 119.7
C12T C11T H11T 119.7
C13T C12T C11T 117.8(5)
C13T C12T H12T 121.1
C11T C12T H12T 121.1
C12T C13T C8T 121.2(5)
C12T C13T C14T 131.1(5)
C8T C13T C14T 107.7(5)
N1T C14T C15T 115.6(5)
N1T C14T C13T 137.2(5)
C15T C14T C13T 107.2(4)
N2T C15T C7T 125.7(5)
N2T C15T C14T 125.4(5)
C7T C15T C14T 108.8(6)
O14 N14 C144 123.2(4)
O14 N14 Co3 125.1(4)
C144 N14 Co3 111.7(3)
C154 N24 C14 114.3(4)
C154 N24 Co3 105.7(3)
C14 N24 Co3 139.9(3)
C74 N34 C64 113.9(5)
N24 C14 C24 120.6(5)
N24 C14 C64 119.7(4)
C24 C14 C64 119.7(5)
C34 C24 C14 119.7(5)
C34 C24 H24 120.1
C14 C24 H24 120.1
C24 C34 C44 120.6(5)
C24 C34 H34 119.7
C44 C34 H34 119.7
C54 C44 C34 120.7(5)
C54 C44 H44 119.6
C34 C44 H44 119.6
C44 C54 C64 120.7(5)
C44 C54 H54 119.7
C64 C54 H54 119.7
N34 C64 C54 117.8(5)
N34 C64 C14 123.7(5)
C54 C64 C14 118.5(5)
N34 C74 C154 122.7(5)
N34 C74 C84 132.1(5)
C154 C74 C84 105.3(5)
C94 C84 C134 120.1(6)
C94 C84 C74 130.3(6)
C134 C84 C74 109.7(5)
C84 C94 C104 118.1(8)
C84 C94 H94 121.0
C104 C94 H94 121.0
C114 C104 C94 120.8(7)
C114 C104 H104 119.6
C94 C104 H104 119.6
C104 C114 C124 122.4(7)
C104 C114 H114 118.8
C124 C114 H114 118.8
C114 C124 C134 117.3(7)
C114 C124 H124 121.3
C134 C124 H124 121.3
C124 C134 C84 121.3(6)
C124 C134 C144 131.2(6)
C84 C134 C144 107.4(5)
N14 C144 C154 114.0(4)
N14 C144 C134 139.5(5)
C154 C144 C134 106.4(5)
N24 C154 C74 125.7(5)
N24 C154 C144 123.1(5)
C74 C154 C144 111.2(4)
C1A O1A Co1 114.6(3)
O2A C1A O1A 122.9(5)
O2A C1A C2A 119.9(5)
O1A C1A C2A 117.2(4)
N1A C2A C3A 110.4(4)
N1A C2A C4A 109.8(4)
C3A C2A C4A 111.0(4)
N1A C2A C1A 106.2(4)
C3A C2A C1A 108.4(4)
C4A C2A C1A 110.9(4)
C2A N1A Co1 112.0(3)
C2A N1A H1A1 109.2
Co1 N1A H1A1 109.2
C2A N1A H1A2 109.2
Co1 N1A H1A2 109.2
H1A1 N1A H1A2 107.9
C2A C3A H3A1 109.5
C2A C3A H3A2 109.5
H3A1 C3A H3A2 109.5
C2A C3A H3A3 109.5
H3A1 C3A H3A3 109.5
H3A2 C3A H3A3 109.5
C2A C4A H4A1 109.5
C2A C4A H4A2 109.5
H4A1 C4A H4A2 109.5
C2A C4A H4A3 109.5
H4A1 C4A H4A3 109.5
H4A2 C4A H4A3 109.5
C1B O1B Co3 115.8(3)
O2B C1B O1B 123.7(5)
O2B C1B C2B 119.5(6)
O1B C1B C2B 116.8(4)
N1B C2B C3B 111.2(4)
N1B C2B C4B 109.0(4)
C3B C2B C4B 110.6(5)
N1B C2B C1B 106.6(4)
C3B C2B C1B 110.7(4)
C4B C2B C1B 108.6(5)
C2B N1B Co3 111.2(3)
C2B N1B H1B1 109.4
Co3 N1B H1B1 109.4
C2B N1B H1B2 109.4
Co3 N1B H1B2 109.4
H1B1 N1B H1B2 108.0
C2B C3B H3B1 109.5
C2B C3B H3B2 109.5
H3B1 C3B H3B2 109.5
C2B C3B H3B3 109.5
H3B1 C3B H3B3 109.5
H3B2 C3B H3B3 109.5
C2B C4B H4B1 109.5
C2B C4B H4B2 109.5
H4B1 C4B H4B2 109.5
C2B C4B H4B3 109.5
H4B1 C4B H4B3 109.5
H4B2 C4B H4B3 109.5
C1M O1M H1M 109.5
O1M C1M H1M1 109.5
O1M C1M H1M2 109.5
H1M1 C1M H1M2 109.5
O1M C1M H1M3 109.5
H1M1 C1M H1M3 109.5
H1M2 C1M H1M3 109.5
C2M O2M H2M 109.5
O2M C2M H2M1 109.5
O2M C2M H2M2 109.5
H2M1 C2M H2M2 109.5
O2M C2M H2M3 109.5
H2M1 C2M H2M3 109.5
H2M2 C2M H2M3 109.5
C3M O3M H3M 109.5
O3M C3M H3M1 109.5
O3M C3M H3M2 109.5
H3M1 C3M H3M2 109.5
O3M C3M H3M3 109.5
H3M1 C3M H3M3 109.5
H3M2 C3M H3M3 109.5
C5M O5M H5M 109.5
O5M C5M H5M1 109.5
O5M C5M H5M2 109.5
H5M1 C5M H5M2 109.5
O5M C5M H5M3 109.5
H5M1 C5M H5M3 109.5
H5M2 C5M H5M3 109.5
C50M O50M H50M 109.5
O50M C50M H50A 109.5
O50M C50M H50B 109.5
H50A C50M H50B 109.5
O50M C50M H50C 109.5
H50A C50M H50C 109.5
H50B C50M H50C 109.5
C6M O6M H6M 109.5
O6M C6M H6M1 109.5
O6M C6M H6M2 109.5
H6M1 C6M H6M2 109.5
O6M C6M H6M3 109.5
H6M1 C6M H6M3 109.5
H6M2 C6M H6M3 109.5
C7M O7M H7M 109.5
O7M C7M H7M4 109.5
O7M C7M H7M5 109.5
H7M4 C7M H7M5 109.5
O7M C7M H7M6 109.5
H7M4 C7M H7M6 109.5
H7M5 C7M H7M6 109.5
C70M O70M H70M 109.5
O70M C70M H70A 109.5
O70M C70M H70B 109.5
H70A C70M H70B 109.5
O70M C70M H70C 109.5
H70A C70M H70C 109.5
H70B C70M H70C 109.5
C8M O8M H8M 109.5
O8M C8M H8M1 109.5
O8M C8M H8M2 109.5
H8M1 C8M H8M2 109.5
O8M C8M H8M3 109.5
H8M1 C8M H8M3 109.5
H8M2 C8M H8M3 109.5
C80M O80M H80M 109.5
O80M C80M H8M4 109.5
O80M C80M H8M5 109.5
H8M4 C80M H8M5 109.5
O80M C80M H8M6 109.5
H8M4 C80M H8M6 109.5
H8M5 C80M H8M6 109.5
C9M O9M H9M 109.5
O9M C9M H9M1 109.5
O9M C9M H9M2 109.5
H9M1 C9M H9M2 109.5
O9M C9M H9M3 109.5
H9M1 C9M H9M3 109.5
H9M2 C9M H9M3 109.5
C10M O10M H10M 109.5
O10M C10M H10A 109.5
O10M C10M H10B 109.5
H10A C10M H10B 109.5
O10M C10M H10C 109.5
H10A C10M H10C 109.5
H10B C10M H10C 109.5

loop_
_geom_bond_atom_site_label_1
_geom_bond_atom_site_label_2
_geom_bond_distance
Co1 O1A 1.894(3)
Co1 O12 1.910(5)
Co1 N1A 1.913(4)
Co1 O1 1.920(3)
Co1 O1D 1.926(9)
Co1 N11 1.944(4)
Co1 N21 2.006(4)
Co2 O2 2.023(3)
Co2 O1 2.025(3)
Co2 N13 2.047(9)
Co2 N12 2.074(5)
Co2 N1D 2.174(7)
Co2 N23 2.184(11)
Co2 N1T 2.209(7)
Co2 N22 2.299(4)
Co2 N2D 2.312(6)
Co2 N2T 2.392(7)
Co3 O13 1.830(8)
Co3 O1B 1.883(3)
Co3 O2 1.909(3)
Co3 N1B 1.928(4)
Co3 N14 1.955(4)
Co3 N24 1.996(4)
Co3 O1T 2.052(8)
O1 H1 0.8402
O2 H2 0.8398
O11 N11 1.280(5)
N11 C141 1.315(6)
N21 C151 1.310(6)
N21 C11 1.390(6)
N31 C71 1.306(7)
N31 C61 1.376(7)
C11 C21 1.407(7)
C11 C61 1.432(7)
C21 C31 1.388(8)
C21 H21 0.9500
C31 C41 1.397(9)
C31 H31 0.9500
C41 C51 1.363(9)
C41 H41 0.9500
C51 C61 1.407(7)
C51 H51 0.9500
C71 C151 1.417(7)
C71 C81 1.474(7)
C81 C91 1.393(7)
C81 C131 1.419(7)
C91 C101 1.384(8)
C91 H91 0.9500
C101 C111 1.383(9)
C101 H101 0.9500
C111 C121 1.398(7)
C111 H111 0.9500
C121 C131 1.393(7)
C121 H121 0.9500
C131 C141 1.462(6)
C141 C151 1.430(7)
O12 N12 1.359(5)
N12 C142 1.300(5)
N22 C152 1.300(8)
N22 C12 1.385(6)
N32 C72 1.314(6)
N32 C62 1.375(6)
C12 C22 1.400(7)
C12 C62 1.438(7)
C22 C32 1.376(7)
C22 H22 0.9500
C32 C42 1.393(8)
C32 H32 0.9500
C42 C52 1.361(8)
C42 H42 0.9500
C52 C62 1.417(8)
C52 H52 0.9500
C72 C152 1.433(7)
C72 C82 1.468(7)
C82 C92 1.389(7)
C82 C132 1.426(6)
C92 C102 1.374(8)
C92 H92 0.9500
C102 C112 1.396(7)
C102 H102 0.9500
C112 C122 1.410(7)
C112 H112 0.9500
C122 C132 1.378(8)
C122 H122 0.9500
C132 C142 1.468(7)
C142 C152 1.458(8)
O1D N1D 1.356(5)
N1D C14D 1.299(6)
N2D C15D 1.300(8)
N2D C1D 1.385(6)
N3D C7D 1.314(6)
N3D C6D 1.375(6)
C1D C2D 1.400(7)
C1D C6D 1.437(7)
C2D C3D 1.376(7)
C2D H2D 0.9500
C3D C4D 1.393(8)
C3D H3D 0.9500
C4D C5D 1.361(8)
C4D H4D 0.9500
C5D C6D 1.417(8)
C5D H5D 0.9500
C7D C15D 1.433(7)
C7D C8D 1.468(7)
C8D C9D 1.389(7)
C8D C13D 1.426(7)
C9D C10D 1.375(8)
C9D H9D 0.9500
C10D C11D 1.396(7)
C10D H10D 0.9500
C11D C12D 1.410(7)
C11D H11D 0.9500
C12D C13D 1.379(8)
C12D H12D 0.9500
C13D C14D 1.468(7)
C14D C15D 1.459(8)
O13 N13 1.315(9)
N13 C143 1.303(16)
N23 C153 1.309(13)
N23 C13 1.393(12)
N33 C73 1.305(11)
N33 C63 1.375(11)
C13 C23 1.403(13)
C13 C63 1.429(13)
C23 C33 1.350(14)
C23 H23 0.9500
C33 C43 1.406(14)
C33 H33 0.9500
C43 C53 1.365(13)
C43 H43 0.9500
C53 C63 1.417(13)
C53 H53 0.9500
C73 C153 1.429(15)
C73 C83 1.468(12)
C83 C93 1.399(14)
C83 C133 1.426(14)
C93 C103 1.392(14)
C93 H93 0.9500
C103 C113 1.376(16)
C103 H103 0.9500
C113 C123 1.388(18)
C113 H113 0.9500
C123 C133 1.378(12)
C123 H123 0.9500
C133 C143 1.476(15)
C143 C153 1.451(13)
O1T N1T 1.356(5)
N1T C14T 1.299(6)
N2T C15T 1.300(8)
N2T C1T 1.385(6)
N3T C7T 1.314(6)
N3T C6T 1.374(6)
C1T C2T 1.400(7)
C1T C6T 1.437(7)
C2T C3T 1.376(7)
C2T H2T 0.9500
C3T C4T 1.393(8)
C3T H3T 0.9500
C4T C5T 1.361(8)
C4T H4T 0.9500
C5T C6T 1.417(8)
C5T H5T 0.9500
C7T C15T 1.432(7)
C7T C8T 1.468(7)
C8T C9T 1.389(7)
C8T C13T 1.426(7)
C9T C10T 1.374(8)
C9T H9T 0.9500
C10T C11T 1.395(7)
C10T H10T 0.9500
C11T C12T 1.410(7)
C11T H11T 0.9500
C12T C13T 1.379(8)
C12T H12T 0.9500
C13T C14T 1.468(7)
C14T C15T 1.459(8)
O14 N14 1.284(5)
N14 C144 1.312(7)
N24 C154 1.308(6)
N24 C14 1.386(6)
N34 C74 1.316(7)
N34 C64 1.376(6)
C14 C24 1.410(7)
C14 C64 1.430(7)
C24 C34 1.380(7)
C24 H24 0.9500
C34 C44 1.401(8)
C34 H34 0.9500
C44 C54 1.366(7)
C44 H44 0.9500
C54 C64 1.411(7)
C54 H54 0.9500
C74 C154 1.408(7)
C74 C84 1.479(7)
C84 C94 1.379(9)
C84 C134 1.398(8)
C94 C104 1.398(10)
C94 H94 0.9500
C104 C114 1.359(11)
C104 H104 0.9500
C114 C124 1.372(9)
C114 H114 0.9500
C124 C134 1.386(7)
C124 H124 0.9500
C134 C144 1.472(7)
C144 C154 1.425(7)
O1A C1A 1.280(6)
O2A C1A 1.235(6)
C1A C2A 1.542(7)
C2A N1A 1.496(6)
C2A C3A 1.526(7)
C2A C4A 1.536(7)
N1A H1A1 0.9200
N1A H1A2 0.9200
C3A H3A1 0.9800
C3A H3A2 0.9800
C3A H3A3 0.9800
C4A H4A1 0.9800
C4A H4A2 0.9800
C4A H4A3 0.9800
O1B C1B 1.292(7)
O2B C1B 1.223(6)
C1B C2B 1.546(8)
C2B N1B 1.501(6)
C2B C3B 1.521(8)
C2B C4B 1.539(7)
N1B H1B1 0.9200
N1B H1B2 0.9200
C3B H3B1 0.9800
C3B H3B2 0.9800
C3B H3B3 0.9800
C4B H4B1 0.9800
C4B H4B2 0.9800
C4B H4B3 0.9800
O1M C1M 1.409(2)
O1M H1M 0.8400
C1M H1M1 0.9800
C1M H1M2 0.9800
C1M H1M3 0.9800
O2M C2M 1.410(2)
O2M H2M 0.8400
C2M H2M1 0.9800
C2M H2M2 0.9800
C2M H2M3 0.9800
O3M C3M 1.408(2)
O3M H3M 0.8400
C3M H3M1 0.9800
C3M H3M2 0.9800
C3M H3M3 0.9800
O4M C4M 1.410(2)
O4M H4M 0.8400
C4M H4M1 0.9800
C4M H4M2 0.9800
C4M H4M3 0.9800
O5M C5M 1.410(2)
O5M H5M 0.8400
C5M H5M1 0.9800
C5M H5M2 0.9800
C5M H5M3 0.9800
O50M C50M 1.410(2)
O50M H50M 0.8400
C50M H50A 0.9800
C50M H50B 0.9800
C50M H50C 0.9800
O6M C6M 1.410(2)
O6M H6M 0.8400
C6M H6M1 0.9800
C6M H6M2 0.9800
C6M H6M3 0.9800
O7M C7M 1.407(2)
O7M H7M 0.8400
C7M H7M4 0.9800
C7M H7M5 0.9800
C7M H7M6 0.9800
O70M C70M 1.409(2)
O70M H70M 0.8400
C70M H70A 0.9800
C70M H70B 0.9800
C70M H70C 0.9800
O8M C8M 1.410(2)
O8M H8M 0.8400
C8M H8M1 0.9800
C8M H8M2 0.9800
C8M H8M3 0.9800
O80M C80M 1.410(2)
O80M H80M 0.8400
C80M H8M4 0.9800
C80M H8M5 0.9800
C80M H8M6 0.9800
O9M C9M 1.409(2)
O9M H9M 0.8400
C9M H9M1 0.9800
C9M H9M2 0.9800
C9M H9M3 0.9800
O10M C10M 1.410(2)
O10M H10M 0.8400
C10M H10A 0.9800
C10M H10B 0.9800
C10M H10C 0.9800

loop_
_geom_torsion_atom_site_label_1
_geom_torsion_atom_site_label_2
_geom_torsion_atom_site_label_3
_geom_torsion_atom_site_label_4
_geom_torsion
O1A Co1 O1 Co2 49(2)
O12 Co1 O1 Co2 -19.9(3)
N1A Co1 O1 Co2 68.0(2)
O1D Co1 O1 Co2 -28.6(4)
N11 Co1 O1 Co2 156.5(2)
N21 Co1 O1 Co2 -117.95(19)
O2 Co2 O1 Co1 -74.68(19)
N13 Co2 O1 Co1 -154.7(3)
N12 Co2 O1 Co1 22.2(3)
N1D Co2 O1 Co1 15.7(4)
N23 Co2 O1 Co1 123.6(3)
N1T Co2 O1 Co1 -159.8(2)
N22 Co2 O1 Co1 42.3(8)
N2D Co2 O1 Co1 49.7(10)
N2T Co2 O1 Co1 125.7(2)
O13 Co3 O2 Co2 -25.5(3)
O1B Co3 O2 Co2 39(3)
N1B Co3 O2 Co2 67.1(2)
N14 Co3 O2 Co2 154.9(2)
N24 Co3 O2 Co2 -119.95(18)
O1T Co3 O2 Co2 -22.3(3)
O1 Co2 O2 Co3 -77.77(18)
N13 Co2 O2 Co3 19.2(4)
N12 Co2 O2 Co3 -159.82(19)
N1D Co2 O2 Co3 -160.5(2)
N23 Co2 O2 Co3 33.9(10)
N1T Co2 O2 Co3 18.9(4)
N22 Co2 O2 Co3 120.86(19)
N2D Co2 O2 Co3 123.2(2)
N2T Co2 O2 Co3 38.6(10)
O1A Co1 N11 O11 89.9(3)
O12 Co1 N11 O11 35(3)
N1A Co1 N11 O11 5.3(3)
O1 Co1 N11 O11 -86.7(3)
O1D Co1 N11 O11 175(3)
N21 Co1 N11 O11 179.7(4)
O1A Co1 N11 C141 -94.3(3)
O12 Co1 N11 C141 -149(3)
N1A Co1 N11 C141 -178.9(3)
O1 Co1 N11 C141 89.1(3)
O1D Co1 N11 C141 -9(3)
N21 Co1 N11 C141 -4.5(3)
O1A Co1 N21 C151 96.3(3)
O12 Co1 N21 C151 -178.8(3)
N1A Co1 N21 C151 48.1(12)
O1 Co1 N21 C151 -84.5(3)
O1D Co1 N21 C151 -176.7(4)
N11 Co1 N21 C151 3.7(3)
O1A Co1 N21 C11 -82.4(5)
O12 Co1 N21 C11 2.5(5)
N1A Co1 N21 C11 -130.6(10)
O1 Co1 N21 C11 96.8(5)
O1D Co1 N21 C11 4.6(6)
N11 Co1 N21 C11 -175.0(5)
C151 N21 C11 C21 -173.0(4)
Co1 N21 C11 C21 5.7(8)
C151 N21 C11 C61 4.7(6)
Co1 N21 C11 C61 -176.7(4)
N21 C11 C21 C31 178.5(5)
C61 C11 C21 C31 0.8(8)
C11 C21 C31 C41 1.3(9)
C21 C31 C41 C51 -1.4(10)
C31 C41 C51 C61 -0.6(10)
C71 N31 C61 C51 177.2(5)
C71 N31 C61 C11 -0.7(7)
C41 C51 C61 N31 -175.4(5)
C41 C51 C61 C11 2.6(8)
N21 C11 C61 N31 -2.5(7)
C21 C11 C61 N31 175.1(5)
N21 C11 C61 C51 179.6(5)
C21 C11 C61 C51 -2.7(7)
C61 N31 C71 C151 1.4(7)
C61 N31 C71 C81 -175.7(5)
N31 C71 C81 C91 1.2(9)
C151 C71 C81 C91 -176.3(5)
N31 C71 C81 C131 178.0(5)
C151 C71 C81 C131 0.6(5)
C131 C81 C91 C101 -0.3(7)
C71 C81 C91 C101 176.2(5)
C81 C91 C101 C111 0.2(8)
C91 C101 C111 C121 0.5(9)
C101 C111 C121 C131 -1.1(8)
C111 C121 C131 C81 1.0(7)
C111 C121 C131 C141 -176.8(5)
C91 C81 C131 C121 -0.3(7)
C71 C81 C131 C121 -177.5(4)
C91 C81 C131 C141 177.9(4)
C71 C81 C131 C141 0.7(5)
O11 N11 C141 C151 -179.8(4)
Co1 N11 C141 C151 4.2(5)
O11 N11 C141 C131 -3.5(8)
Co1 N11 C141 C131 -179.4(5)
C121 C131 C141 N11 -0.3(9)
C81 C131 C141 N11 -178.3(5)
C121 C131 C141 C151 176.2(5)
C81 C131 C141 C151 -1.8(5)
C11 N21 C151 C71 -4.3(6)
Co1 N21 C151 C71 176.6(4)
C11 N21 C151 C141 176.6(4)
Co1 N21 C151 C141 -2.5(5)
N31 C71 C151 N21 1.3(7)
C81 C71 C151 N21 179.0(4)
N31 C71 C151 C141 -179.5(4)
C81 C71 C151 C141 -1.7(5)
N11 C141 C151 N21 -1.0(6)
C131 C141 C151 N21 -178.5(4)
N11 C141 C151 C71 179.7(4)
C131 C141 C151 C71 2.2(5)
O1A Co1 O12 N12 -172.4(7)
N1A Co1 O12 N12 -87.5(6)
O1 Co1 O12 N12 4.3(7)
O1D Co1 O12 N12 85(2)
N11 Co1 O12 N12 -117(3)
N21 Co1 O12 N12 98.4(6)
Co1 O12 N12 C142 -179.8(8)
Co1 O12 N12 Co2 13.1(10)
O2 Co2 N12 C142 -95.0(8)
O1 Co2 N12 C142 171.3(9)
N13 Co2 N12 C142 -113(6)
N1D Co2 N12 C142 -89.1(18)
N23 Co2 N12 C142 80.3(9)
N1T Co2 N12 C142 117(8)
N22 Co2 N12 C142 -1.5(8)
N2D Co2 N12 C142 3.0(9)
N2T Co2 N12 C142 77.8(9)
O2 Co2 N12 O12 72.2(8)
O1 Co2 N12 O12 -21.6(8)
N13 Co2 N12 O12 54(7)
N1D Co2 N12 O12 78.1(19)
N23 Co2 N12 O12 -112.5(9)
N1T Co2 N12 O12 -76(9)
N22 Co2 N12 O12 165.6(9)
N2D Co2 N12 O12 170.2(10)
N2T Co2 N12 O12 -115.1(9)
O2 Co2 N22 C152 97.1(11)
O1 Co2 N22 C152 -19.9(15)
N13 Co2 N22 C152 177.3(11)
N12 Co2 N22 C152 0.4(11)
N1D Co2 N22 C152 7.1(11)
N23 Co2 N22 C152 -102.7(11)
N1T Co2 N22 C152 -177.5(10)
N2D Co2 N22 C152 -57(4)
N2T Co2 N22 C152 -105.7(11)
O2 Co2 N22 C12 -83.1(13)
O1 Co2 N22 C12 159.9(9)
N13 Co2 N22 C12 -2.8(14)
N12 Co2 N22 C12 -179.8(14)
N1D Co2 N22 C12 -173.1(14)
N23 Co2 N22 C12 77.1(14)
N1T Co2 N22 C12 2.3(14)
N2D Co2 N22 C12 123(5)
N2T Co2 N22 C12 74.2(13)
C152 N22 C12 C22 179.1(13)
Co2 N22 C12 C22 -0.7(19)
C152 N22 C12 C62 -3.9(17)
Co2 N22 C12 C62 176.3(9)
N22 C12 C22 C32 176.7(10)
C62 C12 C22 C32 -0.2(15)
C12 C22 C32 C42 -1.0(15)
C22 C32 C42 C52 1.1(15)
C32 C42 C52 C62 0.1(14)
C72 N32 C62 C52 178.0(9)
C72 N32 C62 C12 -1.9(14)
C42 C52 C62 N32 178.8(8)
C42 C52 C62 C12 -1.3(14)
N22 C12 C62 N32 4.2(15)
C22 C12 C62 N32 -178.8(9)
N22 C12 C62 C52 -175.7(9)
C22 C12 C62 C52 1.3(14)
C62 N32 C72 C152 -0.4(16)
C62 N32 C72 C82 -178.6(11)
N32 C72 C82 C92 -7(2)
C152 C72 C82 C92 174.6(15)
N32 C72 C82 C132 177.0(13)
C152 C72 C82 C132 -1.4(15)
C132 C82 C92 C102 -6(2)
C72 C82 C92 C102 178.7(13)
C82 C92 C102 C112 5(2)
C92 C102 C112 C122 -4(2)
C102 C112 C122 C132 4(2)
C112 C122 C132 C82 -4(2)
C112 C122 C132 C142 175.2(15)
C92 C82 C132 C122 6(2)
C72 C82 C132 C122 -178.0(14)
C92 C82 C132 C142 -174.1(12)
C72 C82 C132 C142 2.4(15)
O12 N12 C142 C152 -166.1(12)
Co2 N12 C142 C152 2.3(15)
O12 N12 C142 C132 8(2)
Co2 N12 C142 C132 176.0(14)
C122 C132 C142 N12 4(3)
C82 C132 C142 N12 -176.5(14)
C122 C132 C142 C152 177.9(17)
C82 C132 C142 C152 -2.5(16)
C12 N22 C152 C72 2(2)
Co2 N22 C152 C72 -178.3(15)
C12 N22 C152 C142 -179.2(14)
Co2 N22 C152 C142 1(2)
N32 C72 C152 N22 0(3)
C82 C72 C152 N22 179.0(16)
N32 C72 C152 C142 -178.7(11)
C82 C72 C152 C142 -0.2(17)
N12 C142 C152 N22 -2(2)
C132 C142 C152 N22 -177.6(17)
N12 C142 C152 C72 177.0(12)
C132 C142 C152 C72 1.6(17)
O1A Co1 O1D N1D -142.3(10)
O12 Co1 O1D N1D -65.8(18)
N1A Co1 O1D N1D -58.0(10)
O1 Co1 O1D N1D 34.2(10)
N11 Co1 O1D N1D 132(3)
N21 Co1 O1D N1D 127.7(10)
Co1 O1D N1D C14D 174.5(10)
Co1 O1D N1D Co2 -30.9(14)
O2 Co2 N1D C14D -100.6(11)
O1 Co2 N1D C14D 164.7(11)
N13 Co2 N1D C14D -103(2)
N12 Co2 N1D C14D 85.3(18)
N23 Co2 N1D C14D 74.3(11)
N1T Co2 N1D C14D -108(5)
N22 Co2 N1D C14D -5.9(10)
N2D Co2 N1D C14D -1.1(11)
N2T Co2 N1D C14D 71.6(11)
O2 Co2 N1D O1D 104.5(10)
O1 Co2 N1D O1D 9.8(10)
N13 Co2 N1D O1D 102(2)
N12 Co2 N1D O1D -70(2)
N23 Co2 N1D O1D -80.5(10)
N1T Co2 N1D O1D 97(5)
N22 Co2 N1D O1D -160.8(11)
N2D Co2 N1D O1D -155.9(12)
N2T Co2 N1D O1D -83.3(11)
O2 Co2 N2D C15D 90.0(16)
O1 Co2 N2D C15D -34(2)
N13 Co2 N2D C15D 171.6(16)
N12 Co2 N2D C15D -5.4(16)
N1D Co2 N2D C15D 1.3(16)
N23 Co2 N2D C15D -110.0(17)
N1T Co2 N2D C15D 176.8(16)
N22 Co2 N2D C15D 116(5)
N2T Co2 N2D C15D -113.1(16)
O2 Co2 N2D C1D -88(2)
O1 Co2 N2D C1D 148.0(14)
N13 Co2 N2D C1D -7(2)
N12 Co2 N2D C1D 176(2)
N1D Co2 N2D C1D -177(2)
N23 Co2 N2D C1D 72(2)
N1T Co2 N2D C1D -2(2)
N22 Co2 N2D C1D -62(3)
N2T Co2 N2D C1D 68(2)
C15D N2D C1D C2D -177(2)
Co2 N2D C1D C2D 1(3)
C15D N2D C1D C6D 5(3)
Co2 N2D C1D C6D -176.4(14)
N2D C1D C2D C3D -179.5(16)
C6D C1D C2D C3D -2(2)
C1D C2D C3D C4D 2(2)
C2D C3D C4D C5D -1(2)
C3D C4D C5D C6D 1(2)
C7D N3D C6D C5D 178.7(14)
C7D N3D C6D C1D -1(2)
C4D C5D C6D N3D 179.3(14)
C4D C5D C6D C1D -1(2)
N2D C1D C6D N3D -1(2)
C2D C1D C6D N3D -178.7(15)
N2D C1D C6D C5D 178.8(15)
C2D C1D C6D C5D 1(2)
C6D N3D C7D C15D 0(3)
C6D N3D C7D C8D 179.1(18)
N3D C7D C8D C9D 0(4)
C15D C7D C8D C9D 179(2)
N3D C7D C8D C13D 178(2)
C15D C7D C8D C13D -3(2)
C13D C8D C9D C10D 2(3)
C7D C8D C9D C10D 179(2)
C8D C9D C10D C11D -3(3)
C9D C10D C11D C12D 6(3)
C10D C11D C12D C13D -8(3)
C11D C12D C13D C8D 7(3)
C11D C12D C13D C14D -180(2)
C9D C8D C13D C12D -4(3)
C7D C8D C13D C12D 178(2)
C9D C8D C13D C14D -178.9(19)
C7D C8D C13D C14D 3(2)
O1D N1D C14D C15D 156.5(18)
Co2 N1D C14D C15D 1(2)
O1D N1D C14D C13D -17(3)
Co2 N1D C14D C13D -172.8(18)
C12D C13D C14D N1D -2(4)
C8D C13D C14D N1D 171.9(19)
C12D C13D C14D C15D -176(2)
C8D C13D C14D C15D -2(2)
C1D N2D C15D C7D -7(3)
Co2 N2D C15D C7D 174(2)
C1D N2D C15D C14D 177(2)
Co2 N2D C15D C14D -2(3)
N3D C7D C15D N2D 5(4)
C8D C7D C15D N2D -174(2)
N3D C7D C15D C14D -178.7(17)
C8D C7D C15D C14D 2(2)
N1D C14D C15D N2D 1(3)
C13D C14D C15D N2D 176(2)
N1D C14D C15D C7D -175.2(17)
C13D C14D C15D C7D 0(2)
O1B Co3 O13 N13 -156.2(8)
O2 Co3 O13 N13 20.8(8)
N1B Co3 O13 N13 -71.3(8)
N14 Co3 O13 N13 180(100)
N24 Co3 O13 N13 114.5(8)
O1T Co3 O13 N13 -118(5)
Co3 O13 N13 C143 169.3(10)
Co3 O13 N13 Co2 -11.9(13)
O2 Co2 N13 C143 174.3(10)
O1 Co2 N13 C143 -92.2(10)
N12 Co2 N13 C143 -167(6)
N1D Co2 N13 C143 176.4(17)
N23 Co2 N13 C143 -0.7(10)
N1T Co2 N13 C143 -8(6)
N22 Co2 N13 C143 81.7(10)
N2D Co2 N13 C143 77.2(11)
N2T Co2 N13 C143 1.9(10)
O2 Co2 N13 O13 -4.5(10)
O1 Co2 N13 O13 89.0(10)
N12 Co2 N13 O13 14(7)
N1D Co2 N13 O13 -2(3)
N23 Co2 N13 O13 -179.5(11)
N1T Co2 N13 O13 173(8)
N22 Co2 N13 O13 -97.1(11)
N2D Co2 N13 O13 -101.6(11)
N2T Co2 N13 O13 -176.9(12)
O2 Co2 N23 C153 -14.1(17)
O1 Co2 N23 C153 97.9(9)
N13 Co2 N23 C153 0.5(9)
N12 Co2 N23 C153 179.8(8)
N1D Co2 N23 C153 -179.0(8)
N1T Co2 N23 C153 1.2(9)
N22 Co2 N23 C153 -102.9(9)
N2D Co2 N23 C153 -106.7(9)
N2T Co2 N23 C153 -46(8)
O2 Co2 N23 C13 171.3(9)
O1 Co2 N23 C13 -76.7(15)
N13 Co2 N23 C13 -174.0(16)
N12 Co2 N23 C13 5.2(16)
N1D Co2 N23 C13 6.5(16)
N1T Co2 N23 C13 -173.3(16)
N22 Co2 N23 C13 82.6(15)
N2D Co2 N23 C13 78.7(15)
N2T Co2 N23 C13 140(10)
C153 N23 C13 C23 -175.6(11)
Co2 N23 C13 C23 -1(2)
C153 N23 C13 C63 2.8(17)
Co2 N23 C13 C63 177.0(10)
N23 C13 C23 C33 178.9(12)
C63 C13 C23 C33 0.5(17)
C13 C23 C33 C43 1.8(18)
C23 C33 C43 C53 -4.3(18)
C33 C43 C53 C63 4.5(17)
C73 N33 C63 C53 176.8(10)
C73 N33 C63 C13 0.4(15)
C43 C53 C63 N33 -178.8(10)
C43 C53 C63 C13 -2.2(16)
N23 C13 C63 N33 -2.3(17)
C23 C13 C63 N33 176.1(10)
N23 C13 C63 C53 -178.7(11)
C23 C13 C63 C53 -0.3(16)
C63 N33 C73 C153 0.7(15)
C63 N33 C73 C83 -179.8(10)
N33 C73 C83 C93 -2(2)
C153 C73 C83 C93 177.2(12)
N33 C73 C83 C133 179.0(11)
C153 C73 C83 C133 -1.5(13)
C133 C83 C93 C103 -1.9(17)
C73 C83 C93 C103 179.5(11)
C83 C93 C103 C113 3.4(18)
C93 C103 C113 C123 -3(2)
C103 C113 C123 C133 0(2)
C113 C123 C133 C83 1(2)
C113 C123 C133 C143 179.3(14)
C93 C83 C133 C123 -0.5(18)
C73 C83 C133 C123 178.4(12)
C93 C83 C133 C143 -178.8(11)
C73 C83 C133 C143 0.1(13)
O13 N13 C143 C153 179.7(11)
Co2 N13 C143 C153 0.7(15)
O13 N13 C143 C133 0(2)
Co2 N13 C143 C133 -178.9(14)
C123 C133 C143 N13 3(3)
C83 C133 C143 N13 -179.0(16)
C123 C133 C143 C153 -176.7(15)
C83 C133 C143 C153 1.4(14)
C13 N23 C153 C73 -1.9(19)
Co2 N23 C153 C73 -178.3(11)
C13 N23 C153 C143 176.0(13)
Co2 N23 C153 C143 -0.3(16)
N33 C73 C153 N23 0(2)
C83 C73 C153 N23 -179.4(12)
N33 C73 C153 C143 -178.1(11)
C83 C73 C153 C143 2.3(14)
N13 C143 C153 N23 0(2)
C133 C143 C153 N23 179.5(13)
N13 C143 C153 C73 178.0(11)
C133 C143 C153 C73 -2.3(15)
O13 Co3 O1T N1T 56(5)
O1B Co3 O1T N1T -162.0(9)
O2 Co3 O1T N1T 15.1(9)
N1B Co3 O1T N1T -76.9(9)
N14 Co3 O1T N1T -134(3)
N24 Co3 O1T N1T 109.4(9)
Co3 O1T N1T C14T 179.6(12)
Co3 O1T N1T Co2 -4.4(14)
O2 Co2 N1T C14T 167.9(12)
O1 Co2 N1T C14T -97.9(12)
N13 Co2 N1T C14T 165(8)
N12 Co2 N1T C14T -44(9)
N1D Co2 N1T C14T 175(4)
N23 Co2 N1T C14T -7.0(12)
N22 Co2 N1T C14T 74.2(13)
N2D Co2 N1T C14T 69.5(13)
N2T Co2 N1T C14T -4.3(12)
O2 Co2 N1T O1T -8.0(11)
O1 Co2 N1T O1T 86.1(11)
N13 Co2 N1T O1T -11(6)
N12 Co2 N1T O1T 140(8)
N1D Co2 N1T O1T -1(6)
N23 Co2 N1T O1T 177.1(12)
N22 Co2 N1T O1T -101.8(11)
N2D Co2 N1T O1T -106.4(12)
N2T Co2 N1T O1T 179.8(12)
O2 Co2 N2T C15T -16.8(18)
O1 Co2 N2T C15T 99.5(11)
N13 Co2 N2T C15T 2.7(11)
N12 Co2 N2T C15T -177.9(10)
N1D Co2 N2T C15T -176.3(10)
N23 Co2 N2T C15T 136(9)
N1T Co2 N2T C15T 3.6(11)
N22 Co2 N2T C15T -101.5(11)
N2D Co2 N2T C15T -105.5(11)
O2 Co2 N2T C1T 155.8(11)
O1 Co2 N2T C1T -88.0(16)
N13 Co2 N2T C1T 175.3(17)
N12 Co2 N2T C1T -5.4(17)
N1D Co2 N2T C1T -3.8(17)
N23 Co2 N2T C1T -51(8)
N1T Co2 N2T C1T 176.2(17)
N22 Co2 N2T C1T 71.1(16)
N2D Co2 N2T C1T 67.0(16)
C15T N2T C1T C2T -179.1(14)
Co2 N2T C1T C2T 9(2)
C15T N2T C1T C6T -1(2)
Co2 N2T C1T C6T -172.8(11)
N2T C1T C2T C3T 175.4(14)
C6T C1T C2T C3T -3(2)
C1T C2T C3T C4T 4(2)
C2T C3T C4T C5T -4(2)
C3T C4T C5T C6T 4(2)
C7T N3T C6T C5T 177.4(13)
C7T N3T C6T C1T 0.8(19)
C4T C5T C6T N3T -179.8(13)
C4T C5T C6T C1T -3(2)
N2T C1T C6T N3T 1(2)
C2T C1T C6T N3T 179.2(13)
N2T C1T C6T C5T -175.9(14)
C2T C1T C6T C5T 3(2)
C6T N3T C7T C15T -2.4(19)
C6T N3T C7T C8T -178.8(13)
N3T C7T C8T C9T -1(3)
C15T C7T C8T C9T -177.8(14)
N3T C7T C8T C13T 179.2(14)
C15T C7T C8T C13T 2.4(16)
C13T C8T C9T C10T -2(2)
C7T C8T C9T C10T 178.3(13)
C8T C9T C10T C11T 2(2)
C9T C10T C11T C12T -1(2)
C10T C11T C12T C13T 1(3)
C11T C12T C13T C8T -1(3)
C11T C12T C13T C14T -178.0(17)
C9T C8T C13T C12T 2(2)
C7T C8T C13T C12T -178.6(15)
C9T C8T C13T C14T 179.3(13)
C7T C8T C13T C14T -0.9(16)
O1T N1T C14T C15T -179.6(13)
Co2 N1T C14T C15T 4(2)
O1T N1T C14T C13T 0(3)
Co2 N1T C14T C13T -175.7(17)
C12T C13T C14T N1T -4(3)
C8T C13T C14T N1T 179.1(19)
C12T C13T C14T C15T 176.5(18)
C8T C13T C14T C15T -0.9(18)
C1T N2T C15T C7T -1(2)
Co2 N2T C15T C7T 173.6(13)
C1T N2T C15T C14T -177.7(16)
Co2 N2T C15T C14T -3(2)
N3T C7T C15T N2T 3(2)
C8T C7T C15T N2T 179.8(15)
N3T C7T C15T C14T 179.9(13)
C8T C7T C15T C14T -2.9(17)
N1T C14T C15T N2T 0(3)
C13T C14T C15T N2T 179.6(16)
N1T C14T C15T C7T -177.6(14)
C13T C14T C15T C7T 2.4(18)
O13 Co3 N14 O14 111(16)
O1B Co3 N14 O14 87.2(4)
O2 Co3 N14 O14 -89.8(4)
N1B Co3 N14 O14 2.3(4)
N24 Co3 N14 O14 176.5(4)
O1T Co3 N14 O14 60(3)
O13 Co3 N14 C144 -70(16)
O1B Co3 N14 C144 -94.3(3)
O2 Co3 N14 C144 88.7(3)
N1B Co3 N14 C144 -179.2(3)
N24 Co3 N14 C144 -4.9(3)
O1T Co3 N14 C144 -122(3)
O13 Co3 N24 C154 -177.3(4)
O1B Co3 N24 C154 95.6(3)
O2 Co3 N24 C154 -85.5(3)
N1B Co3 N24 C154 43.3(11)
N14 Co3 N24 C154 3.7(3)
O1T Co3 N24 C154 178.8(3)
O13 Co3 N24 C14 4.1(5)
O1B Co3 N24 C14 -82.9(5)
O2 Co3 N24 C14 95.9(5)
N1B Co3 N24 C14 -135.2(9)
N14 Co3 N24 C14 -174.8(5)
O1T Co3 N24 C14 0.3(5)
C154 N24 C14 C24 -175.6(5)
Co3 N24 C14 C24 2.9(8)
C154 N24 C14 C64 2.4(6)
Co3 N24 C14 C64 -179.1(4)
N24 C14 C24 C34 -179.1(5)
C64 C14 C24 C34 2.9(8)
C14 C24 C34 C44 -0.4(9)
C24 C34 C44 C54 -1.7(9)
C34 C44 C54 C64 1.2(9)
C74 N34 C64 C54 179.9(5)
C74 N34 C64 C14 1.1(7)
C44 C54 C64 N34 -177.6(5)
C44 C54 C64 C14 1.3(8)
N24 C14 C64 N34 -2.5(8)
C24 C14 C64 N34 175.4(5)
N24 C14 C64 C54 178.7(4)
C24 C14 C64 C54 -3.3(7)
C64 N34 C74 C154 0.2(8)
C64 N34 C74 C84 -178.5(6)
N34 C74 C84 C94 -0.8(12)
C154 C74 C84 C94 -179.7(7)
N34 C74 C84 C134 178.3(6)
C154 C74 C84 C134 -0.6(6)
C134 C84 C94 C104 -0.2(12)
C74 C84 C94 C104 178.8(7)
C84 C94 C104 C114 0.3(14)
C94 C104 C114 C124 -0.1(15)
C104 C114 C124 C134 -0.2(12)
C114 C124 C134 C84 0.3(9)
C114 C124 C134 C144 -179.1(6)
C94 C84 C134 C124 -0.1(10)
C74 C84 C134 C124 -179.3(5)
C94 C84 C134 C144 179.4(6)
C74 C84 C134 C144 0.2(6)
O14 N14 C144 C154 -176.6(4)
Co3 N14 C144 C154 4.9(5)
O14 N14 C144 C134 -0.9(9)
Co3 N14 C144 C134 -179.4(5)
C124 C134 C144 N14 3.8(11)
C84 C134 C144 N14 -175.7(6)
C124 C134 C144 C154 179.7(6)
C84 C134 C144 C154 0.2(6)
C14 N24 C154 C74 -1.2(7)
Co3 N24 C154 C74 179.8(4)
C14 N24 C154 C144 176.7(4)
Co3 N24 C154 C144 -2.3(5)
N34 C74 C154 N24 -0.1(8)
C84 C74 C154 N24 178.9(5)
N34 C74 C154 C144 -178.3(5)
C84 C74 C154 C144 0.8(6)
N14 C144 C154 N24 -1.7(7)
C134 C144 C154 N24 -178.8(4)
N14 C144 C154 C74 176.5(4)
C134 C144 C154 C74 -0.6(5)
O12 Co1 O1A C1A 67.2(4)
N1A Co1 O1A C1A -20.9(3)
O1 Co1 O1A C1A -2(2)
O1D Co1 O1A C1A 75.9(5)
N11 Co1 O1A C1A -109.3(3)
N21 Co1 O1A C1A 165.1(3)
Co1 O1A C1A O2A -164.9(5)
Co1 O1A C1A C2A 17.1(5)
O2A C1A C2A N1A -179.1(5)
O1A C1A C2A N1A -1.1(6)
O2A C1A C2A C3A -60.5(6)
O1A C1A C2A C3A 117.5(5)
O2A C1A C2A C4A 61.6(7)
O1A C1A C2A C4A -120.4(5)
C3A C2A N1A Co1 -132.3(3)
C4A C2A N1A Co1 105.0(4)
C1A C2A N1A Co1 -14.9(4)
O1A Co1 N1A C2A 19.5(3)
O12 Co1 N1A C2A -65.6(3)
O1 Co1 N1A C2A -159.3(3)
O1D Co1 N1A C2A -66.8(4)
N11 Co1 N1A C2A 112.3(3)
N21 Co1 N1A C2A 68.0(12)
O13 Co3 O1B C1B 75.1(4)
O2 Co3 O1B C1B 11(3)
N1B Co3 O1B C1B -17.7(3)
N14 Co3 O1B C1B -105.4(4)
N24 Co3 O1B C1B 169.5(3)
O1T Co3 O1B C1B 72.1(4)
Co3 O1B C1B O2B -169.6(4)
Co3 O1B C1B C2B 11.1(5)
O2B C1B C2B N1B -174.4(4)
O1B C1B C2B N1B 4.9(6)
O2B C1B C2B C3B 64.5(6)
O1B C1B C2B C3B -116.2(5)
O2B C1B C2B C4B -57.1(6)
O1B C1B C2B C4B 122.2(5)
C3B C2B N1B Co3 102.9(4)
C4B C2B N1B Co3 -134.8(4)
C1B C2B N1B Co3 -17.8(5)
O13 Co3 N1B C2B -67.3(4)
O1B Co3 N1B C2B 19.6(3)
O2 Co3 N1B C2B -158.8(3)
N14 Co3 N1B C2B 111.7(3)
N24 Co3 N1B C2B 72.2(11)
O1T Co3 N1B C2B -63.7(4)
